data_7116165
loop_
_publ_author_name
'Byron J. Truscott'
'Fady Nahra'
'Alexandra M. Z. Slawin'
'David B. Cordes'
'Steven P. Nolan'

_publ_section_title
;
 Fluoride, bifluoride and trifluoromethyl complexes of iridium(I) and
 rhodium(I)
;
_journal_name_full Chem.Commun.
_journal_page_first 62
_journal_paper_doi 10.1039/C4cc07772E
_journal_volume 51
_journal_year 2015
_chemical_formula_moiety 'C35 H48 F Ir N2'
_chemical_formula_sum 'C35 H48 F Ir N2'
_chemical_formula_weight 708.00
_space_group_IT_number 85
_symmetry_cell_setting tetragonal
_symmetry_Int_Tables_number 85
_symmetry_space_group_name_Hall '-P 4a'
_symmetry_space_group_name_H-M 'P 4/n :2'
_atom_sites_solution_hydrogens geom
_atom_sites_solution_primary direct
_atom_sites_solution_secondary difmap
_cell_angle_alpha 90.0000
_cell_angle_beta 90.0000
_cell_angle_gamma 90.0000
_cell_formula_units_Z 16
_cell_length_a 38.809(7)
_cell_length_b 38.809(7)
_cell_length_c 10.795(2)
_cell_measurement_reflns_used 28455
_cell_measurement_temperature 93
_cell_measurement_theta_max 25.35
_cell_measurement_theta_min 1.96
_cell_volume 16259(5)
_computing_cell_refinement 'CrystalClear-SM Expert 2.1 b29'
_computing_data_collection 'CrystalClear-SM Expert 2.1 b29 (Rigaku, 2013)'
_computing_data_reduction 'CrystalClear-SM Expert 2.1 b29'
_computing_molecular_graphics 'CrystalStructure 4.1'
_computing_publication_material 'CrystalStructure 4.1 (Rigaku, 2014)'
_computing_structure_refinement 'SHELXL-2013 (Sheldrick, 2013)'
_computing_structure_solution 'DIRDIF99-PATTY (Gould, et al., 1999)'
_diffrn_ambient_temperature 93
_diffrn_detector_area_resol_mean 5.811
_diffrn_measured_fraction_theta_full 0.997
_diffrn_measured_fraction_theta_max 0.997
_diffrn_measurement_device_type 'Rigaku XtaLAB P200'
_diffrn_measurement_method \w
_diffrn_radiation_type 'Mo K\a'
_diffrn_radiation_wavelength 0.71075
_diffrn_reflns_av_R_equivalents 0.0962
_diffrn_reflns_Laue_measured_fraction_full 0.997
_diffrn_reflns_Laue_measured_fraction_max 0.997
_diffrn_reflns_limit_h_max 46
_diffrn_reflns_limit_h_min -46
_diffrn_reflns_limit_k_max 46
_diffrn_reflns_limit_k_min -46
_diffrn_reflns_limit_l_max 13
_diffrn_reflns_limit_l_min -13
_diffrn_reflns_number 177524
_diffrn_reflns_point_group_measured_fraction_full 0.997
_diffrn_reflns_point_group_measured_fraction_max 0.997
_diffrn_reflns_theta_full 25.000
_diffrn_reflns_theta_max 25.396
_diffrn_reflns_theta_min 1.887
_diffrn_standards_number 0
_exptl_absorpt_coefficient_mu 3.318
_exptl_absorpt_correction_T_max 0.905
_exptl_absorpt_correction_T_min 0.693
_exptl_absorpt_correction_type multi-scan
_exptl_absorpt_process_details 'REQAB (Rigaku, 1998)'
_exptl_crystal_colour yellow
_exptl_crystal_density_diffrn 1.157
_exptl_crystal_density_method 'not measured'
_exptl_crystal_description prism
_exptl_crystal_F_000 5728.00
_exptl_crystal_size_max 0.150
_exptl_crystal_size_mid 0.050
_exptl_crystal_size_min 0.030
_refine_diff_density_max 5.42
_refine_diff_density_min -5.55
_refine_ls_extinction_method none
_refine_ls_goodness_of_fit_ref 1.184
_refine_ls_hydrogen_treatment constr
_refine_ls_number_parameters 719
_refine_ls_number_reflns 14905
_refine_ls_number_restraints 0
_refine_ls_R_factor_all 0.1196
_refine_ls_R_factor_gt 0.1051
_refine_ls_shift/su_max 0.001
_refine_ls_structure_factor_coef Fsqd
_refine_ls_weighting_details 'w = 1/[\s^2^(Fo^2^)+(0.0009P)^2^+814.4088P] where P=(Fo^2^+2Fc^2^)/3'
_refine_ls_weighting_scheme calc
_refine_ls_wR_factor_gt 0.2389
_refine_ls_wR_factor_ref 0.2446
_reflns_number_gt 12470
_reflns_number_total 14912
_reflns_threshold_expression F^2^>2.0\s(F^2^)
_cod_data_source_file c4cc07772e2_a.cif
_cod_data_source_block 1
_cod_original_sg_symbol_H-M 'P 4/n'
_cod_database_code 7116165
_shelxl_res_file
;
TITL SNBT63
CELL  0.71075 38.80910 38.80910 10.79480 90.000 90.000 90.000
ZERR  16 0.00673 0.00673 0.00237 0.000 0.000 0.000
LATT 1
SYMM .50-Y,    +X,    +Z
SYMM .50-X, .50-Y,    +Z
SYMM    +Y, .50-X,    +Z
SFAC C H F IR N
UNIT 560 768 16 16 32
L.S. 20
OMIT     4   4   0
OMIT     5   7   0
OMIT    -1   5   0
OMIT    -5   7   0
OMIT     0   6   0
OMIT    -1  11   0
OMIT    17  20   1
FMAP 2
PLAN -5
WPDB -2
HTAB
LIST 4
TEMP -180.0
ACTA 50
SIZE 0.030 0.050 0.150
WGHT    0.000900  814.408813
FVAR       0.03451
IR1   4    0.856072    0.500763    0.014596    11.00000    0.02261    0.04829 =
         0.01759   -0.00123   -0.00340    0.00197
IR41  4    1.002722    0.649651    0.310782    11.00000    0.06477    0.02094 =
         0.02039    0.00157    0.00238   -0.00485
F1    3    0.816472    0.530695    0.071682    11.00000    0.03017    0.05474 =
         0.03864   -0.00305    0.00520    0.01373
F41   3    0.954690    0.641069    0.250661    11.00000    0.07624    0.02596 =
         0.04689    0.00971    0.00081   -0.00475
N2    5    0.893681    0.550549    0.187315    11.00000    0.02988    0.04595 =
         0.01636   -0.00003   -0.00103    0.00595
N5    5    0.909898    0.560576   -0.000066    11.00000    0.03138    0.04795 =
         0.01011    0.00203   -0.00429   -0.00145
N42   5    0.996849    0.729290    0.328155    11.00000    0.07790    0.01863 =
         0.02116   -0.00323    0.00737   -0.00780
N45   5    0.991704    0.710921    0.142304    11.00000    0.07088    0.02998 =
         0.01520   -0.00265    0.00351   -0.00427
C1    1    0.887972    0.538697    0.069716    11.00000    0.02568    0.04681 =
         0.01357   -0.00552   -0.00154    0.00280
C3    1    0.916404    0.577931    0.192440    11.00000    0.04380    0.05766 =
         0.01772   -0.00391    0.00183    0.00309
AFIX  43
H3    2    0.923698    0.589649    0.265121    11.00000   -1.20000
AFIX   0
C4    1    0.926252    0.584925    0.076359    11.00000    0.04537    0.03665 =
         0.02515    0.00346    0.01038    0.00445
AFIX  43
H4    2    0.941335    0.602828    0.050631    11.00000   -1.20000
AFIX   0
C6    1    0.872837    0.540187    0.292547    11.00000    0.02641    0.05262 =
         0.01781    0.00071   -0.00514    0.00419
C7    1    0.845373    0.561902    0.325090    11.00000    0.04356    0.05860 =
         0.02359   -0.00517   -0.00567    0.01315
C8    1    0.825359    0.552039    0.425405    11.00000    0.02964    0.06624 =
         0.02657   -0.00079    0.00159    0.00141
AFIX  43
H8    2    0.806534    0.566108    0.450026    11.00000   -1.20000
AFIX   0
C9    1    0.832252    0.522252    0.489969    11.00000    0.04074    0.07635 =
         0.01475    0.00617   -0.00047    0.00228
AFIX  43
H9    2    0.818300    0.515814    0.558478    11.00000   -1.20000
AFIX   0
C10   1    0.860398    0.501224    0.453298    11.00000    0.03211    0.05210 =
         0.03774    0.00837   -0.02349   -0.00511
AFIX  43
H10   2    0.865627    0.481108    0.499790    11.00000   -1.20000
AFIX   0
C11   1    0.879018    0.508851    0.358214    11.00000    0.05586    0.04312 =
         0.01268   -0.01101   -0.01302    0.02979
C12   1    0.838457    0.595885    0.262585    11.00000    0.05076    0.04611 =
         0.03068   -0.00347    0.00374    0.01165
AFIX  13
H12   2    0.854030    0.597157    0.188923    11.00000   -1.20000
AFIX   0
C13   1    0.848120    0.626268    0.348314    11.00000    0.09667    0.06885 =
         0.03955   -0.01311   -0.01640    0.01280
AFIX 137
H13A  2    0.873178    0.626940    0.359254    11.00000   -1.20000
H13B  2    0.836992    0.623208    0.429064    11.00000   -1.20000
H13C  2    0.840317    0.647925    0.311000    11.00000   -1.20000
AFIX   0
C14   1    0.801257    0.598749    0.213949    11.00000    0.06563    0.07517 =
         0.03471   -0.00523   -0.00986    0.02931
AFIX 137
H14A  2    0.785280    0.600029    0.284100    11.00000   -1.20000
H14B  2    0.795814    0.578465    0.163545    11.00000   -1.20000
H14C  2    0.799009    0.619577    0.163257    11.00000   -1.20000
AFIX   0
C15   1    0.911787    0.487883    0.328092    11.00000    0.03018    0.05663 =
         0.02217    0.00513    0.00206    0.02254
AFIX  13
H15   2    0.920059    0.494947    0.244116    11.00000   -1.20000
AFIX   0
C16   1    0.940180    0.494886    0.419655    11.00000    0.04619    0.05420 =
         0.02465    0.00146    0.00292    0.00528
AFIX 137
H16A  2    0.932519    0.488345    0.502904    11.00000   -1.20000
H16B  2    0.945914    0.519476    0.418446    11.00000   -1.20000
H16C  2    0.960596    0.481396    0.397238    11.00000   -1.20000
AFIX   0
C17   1    0.903128    0.449102    0.323898    11.00000    0.05051    0.04971 =
         0.02999    0.01006   -0.01049   -0.00464
AFIX 137
H17A  2    0.898081    0.440898    0.407818    11.00000   -1.20000
H17B  2    0.922831    0.436355    0.290373    11.00000   -1.20000
H17C  2    0.882972    0.445418    0.270837    11.00000   -1.20000
AFIX   0
C18   1    0.911785    0.562111   -0.135830    11.00000    0.04015    0.04755 =
         0.01682    0.00706    0.00352   -0.00052
C19   1    0.942798    0.551783   -0.190431    11.00000    0.04134    0.03839 =
         0.02487    0.00485    0.00354   -0.00361
C20   1    0.945500    0.557250   -0.316841    11.00000    0.03900    0.04987 =
         0.02077    0.00014    0.00748   -0.00585
AFIX  43
H20   2    0.966002    0.550346   -0.358017    11.00000   -1.20000
AFIX   0
C21   1    0.919654    0.572278   -0.384910    11.00000    0.06404    0.04513 =
         0.01300    0.00199    0.00149   -0.00463
AFIX  43
H21   2    0.922888    0.576873   -0.470566    11.00000   -1.20000
AFIX   0
C22   1    0.888778    0.580697   -0.327569    11.00000    0.06270    0.06282 =
         0.01394    0.00072   -0.00865    0.00264
AFIX  43
H22   2    0.870282    0.589658   -0.375375    11.00000   -1.20000
AFIX   0
C23   1    0.884702    0.576102   -0.200317    11.00000    0.05002    0.04885 =
         0.02235   -0.00201   -0.00250    0.00582
C24   1    0.972363    0.535426   -0.119758    11.00000    0.03588    0.04506 =
         0.02350    0.00388   -0.00011   -0.00414
AFIX  13
H24   2    0.963527    0.529521   -0.035366    11.00000   -1.20000
AFIX   0
C25   1    1.002463    0.560808   -0.102205    11.00000    0.03980    0.03972 =
         0.05202    0.02273   -0.00586   -0.02247
AFIX 137
H25A  2    0.994849    0.580267   -0.051234    11.00000   -1.20000
H25B  2    1.010068    0.569282   -0.183236    11.00000   -1.20000
H25C  2    1.021630    0.549028   -0.060972    11.00000   -1.20000
AFIX   0
C26   1    0.984629    0.501316   -0.180516    11.00000    0.03936    0.04620 =
         0.04376    0.00284    0.00758    0.00509
AFIX 137
H26A  2    0.994963    0.506307   -0.261383    11.00000   -1.20000
H26B  2    0.964894    0.485859   -0.191470    11.00000   -1.20000
H26C  2    1.001775    0.490245   -0.127055    11.00000   -1.20000
AFIX   0
C27   1    0.850535    0.587140   -0.144080    11.00000    0.04714    0.08912 =
         0.02415    0.00201   -0.00223    0.02693
AFIX  13
H27   2    0.850789    0.581092   -0.054036    11.00000   -1.20000
AFIX   0
C28   1    0.844711    0.626336   -0.155937    11.00000    0.06153    0.08317 =
         0.09744   -0.03987   -0.00684    0.00877
AFIX 137
H28A  2    0.839516    0.632081   -0.242346    11.00000   -1.20000
H28B  2    0.865564    0.638585   -0.129821    11.00000   -1.20000
H28C  2    0.825354    0.633234   -0.103175    11.00000   -1.20000
AFIX   0
C29   1    0.820644    0.568955   -0.203666    11.00000    0.06959    0.06774 =
         0.04255   -0.00102    0.00583    0.02036
AFIX 137
H29A  2    0.818022    0.577022   -0.289175    11.00000   -1.20000
H29B  2    0.799541    0.573923   -0.157117    11.00000   -1.20000
H29C  2    0.824872    0.544060   -0.203571    11.00000   -1.20000
AFIX   0
C31   1    0.819831    0.471315   -0.098804    11.00000    0.03564    0.05858 =
         0.03466   -0.01734   -0.00626   -0.01543
AFIX  43
H31   2    0.807382    0.492037   -0.112655    11.00000   -1.20000
AFIX   0
C32   1    0.820576    0.458102    0.021906    11.00000    0.03260    0.05718 =
         0.03977   -0.02075    0.00004   -0.00839
AFIX  43
H32   2    0.808911    0.470524    0.085084    11.00000   -1.20000
AFIX   0
C33   1    0.838799    0.425373    0.057025    11.00000    0.06057    0.07209 =
         0.03172   -0.00674    0.01035   -0.01345
AFIX  23
H33A  2    0.826517    0.405528    0.020005    11.00000   -1.20000
H33B  2    0.838195    0.422673    0.148195    11.00000   -1.20000
AFIX   0
C34   1    0.876286    0.425171    0.013231    11.00000    0.05728    0.06154 =
         0.01980   -0.00346    0.00254    0.00064
AFIX  23
H34A  2    0.890125    0.411342    0.072084    11.00000   -1.20000
H34B  2    0.877431    0.413649   -0.068487    11.00000   -1.20000
AFIX   0
C35   1    0.892331    0.460582    0.002015    11.00000    0.04101    0.05602 =
         0.02470   -0.00985    0.00082    0.01677
AFIX  43
H35   2    0.903394    0.470343    0.072239    11.00000   -1.20000
AFIX   0
C36   1    0.891372    0.479643   -0.109966    11.00000    0.02403    0.04354 =
         0.03113    0.00328    0.00130    0.00325
AFIX  43
H36   2    0.903101    0.501128   -0.109251    11.00000   -1.20000
AFIX   0
C37   1    0.874147    0.470079   -0.229222    11.00000    0.04441    0.04665 =
         0.01928   -0.00297    0.00104    0.00495
AFIX  23
H37A  2    0.888564    0.452987   -0.273369    11.00000   -1.20000
H37B  2    0.872320    0.490811   -0.282253    11.00000   -1.20000
AFIX   0
C38   1    0.837571    0.454742   -0.208811    11.00000    0.05869    0.05458 =
         0.02888   -0.01379   -0.00547   -0.00513
AFIX  23
H38A  2    0.823503    0.458433   -0.284153    11.00000   -1.20000
H38B  2    0.839450    0.429603   -0.194772    11.00000   -1.20000
AFIX   0
C41   1    0.996924    0.699706    0.260617    11.00000    0.07619    0.03246 =
         0.01814   -0.00523    0.01086    0.00306
C43   1    0.991024    0.758134    0.252893    11.00000    0.10349    0.01160 =
         0.02396    0.00540    0.00863   -0.00209
AFIX  43
H43   2    0.989760    0.781464    0.279148    11.00000   -1.20000
AFIX   0
C44   1    0.987643    0.746659    0.138861    11.00000    0.08868    0.02229 =
         0.02488    0.01177    0.00481   -0.01043
AFIX  43
H44   2    0.983244    0.760206    0.067285    11.00000   -1.20000
AFIX   0
C46   1    0.998601    0.732051    0.462117    11.00000    0.07160    0.02960 =
         0.02130   -0.00555    0.00725   -0.00551
C47   1    0.968528    0.722480    0.529709    11.00000    0.09042    0.02946 =
         0.02461    0.00411    0.00128   -0.00833
C48   1    0.969144    0.728589    0.658820    11.00000    0.12702    0.02501 =
         0.01934   -0.00152    0.01965    0.00799
AFIX  43
H48   2    0.949755    0.723236    0.708977    11.00000   -1.20000
AFIX   0
C49   1    0.999120    0.742770    0.711223    11.00000    0.11628    0.04553 =
         0.01847   -0.00893   -0.00629   -0.00845
AFIX  43
H49   2    0.999806    0.746681    0.798063    11.00000   -1.20000
AFIX   0
C50   1    1.025976    0.750729    0.644836    11.00000    0.08627    0.02917 =
         0.02894    0.00109   -0.00986   -0.00320
AFIX  43
H50   2    1.045548    0.760095    0.685574    11.00000   -1.20000
AFIX   0
C51   1    1.027402    0.746112    0.515372    11.00000    0.09319    0.02698 =
         0.02712   -0.00239   -0.00860   -0.00086
C52   1    0.936697    0.706212    0.474338    11.00000    0.09083    0.05401 =
         0.02013   -0.00323    0.01624   -0.01575
AFIX  13
H52   2    0.940679    0.703743    0.383245    11.00000   -1.20000
AFIX   0
C53   1    0.905217    0.729854    0.492193    11.00000    0.09324    0.06863 =
         0.09579    0.01396   -0.02188   -0.02399
AFIX 137
H53A  2    0.908581    0.751205    0.445251    11.00000   -1.20000
H53B  2    0.902569    0.735307    0.580323    11.00000   -1.20000
H53C  2    0.884467    0.718095    0.462367    11.00000   -1.20000
AFIX   0
C54   1    0.930422    0.669942    0.527390    11.00000    0.07683    0.06337 =
         0.04416   -0.00484    0.00732   -0.03009
AFIX 137
H54A  2    0.921114    0.671868    0.611498    11.00000   -1.20000
H54B  2    0.952229    0.657225    0.529680    11.00000   -1.20000
H54C  2    0.913927    0.657638    0.474774    11.00000   -1.20000
AFIX   0
C55   1    1.058519    0.754143    0.441104    11.00000    0.07197    0.03643 =
         0.04579    0.00153    0.00093   -0.00457
AFIX  13
H55   2    1.056307    0.742086    0.359622    11.00000   -1.20000
AFIX   0
C56   1    1.062390    0.793442    0.415015    11.00000    0.06944    0.03268 =
         0.07487   -0.00055    0.00679    0.00463
AFIX 137
H56A  2    1.073110    0.804664    0.486632    11.00000   -1.20000
H56B  2    1.039606    0.803530    0.400302    11.00000   -1.20000
H56C  2    1.076890    0.796848    0.341705    11.00000   -1.20000
AFIX   0
C57   1    1.090879    0.740470    0.505415    11.00000    0.08610    0.08664 =
         0.07675    0.00082    0.00377   -0.03021
AFIX 137
H57A  2    1.089966    0.715252    0.508741    11.00000   -1.20000
H57B  2    1.092067    0.749716    0.589787    11.00000   -1.20000
H57C  2    1.111332    0.747684    0.458913    11.00000   -1.20000
AFIX   0
C58   1    0.984354    0.689401    0.036261    11.00000    0.13116    0.02009 =
         0.01293    0.00134    0.00903   -0.00397
C59   1    1.012531    0.674602   -0.026427    11.00000    0.11955    0.03489 =
         0.02242    0.00337    0.01994    0.02589
C60   1    1.003641    0.653653   -0.128988    11.00000    0.15820    0.02510 =
         0.03762   -0.00677    0.04446    0.00671
AFIX  43
H60   2    1.021674    0.643357   -0.175587    11.00000   -1.20000
AFIX   0
C61   1    0.969815    0.647433   -0.164734    11.00000    0.16927    0.03781 =
         0.02436    0.00035    0.00213   -0.04263
AFIX  43
H61   2    0.964841    0.632589   -0.232387    11.00000   -1.20000
AFIX   0
C62   1    0.944125    0.662968   -0.101134    11.00000    0.14246    0.04292 =
         0.02517    0.00959   -0.00476   -0.01254
AFIX  43
H62   2    0.921039    0.659172   -0.127022    11.00000   -1.20000
AFIX   0
C63   1    0.950083    0.684793    0.003031    11.00000    0.11668    0.04209 =
         0.02454    0.00851   -0.02450   -0.01465
C64   1    1.049182    0.682633    0.003541    11.00000    0.12223    0.04914 =
         0.03098    0.00208    0.03169    0.03396
AFIX  13
H64   2    1.049865    0.689076    0.093202    11.00000   -1.20000
AFIX   0
C65   1    1.062048    0.713111   -0.067120    11.00000    0.09560    0.07169 =
         0.09920    0.05308    0.00631    0.01219
AFIX 137
H65A  2    1.050705    0.734008   -0.036558    11.00000   -1.20000
H65B  2    1.056866    0.710106   -0.155313    11.00000   -1.20000
H65C  2    1.087016    0.715218   -0.055857    11.00000   -1.20000
AFIX   0
C66   1    1.072112    0.652012   -0.011365    11.00000    0.15812    0.06321 =
         0.06781    0.01817    0.03547    0.03095
AFIX 137
H66A  2    1.066351    0.640027   -0.088541    11.00000   -1.20000
H66B  2    1.068841    0.636341    0.058845    11.00000   -1.20000
H66C  2    1.096192    0.659573   -0.014180    11.00000   -1.20000
AFIX   0
C67   1    0.919923    0.703574    0.069411    11.00000    0.09009    0.06846 =
         0.02599    0.00423   -0.00779   -0.00407
AFIX  13
H67   2    0.929843    0.716317    0.141599    11.00000   -1.20000
AFIX   0
C68   1    0.903244    0.730489   -0.017828    11.00000    0.12650    0.07219 =
         0.04901    0.02177   -0.02575   -0.01345
AFIX 137
H68A  2    0.885241    0.743056    0.027024    11.00000   -1.20000
H68B  2    0.893056    0.718724   -0.089321    11.00000   -1.20000
H68C  2    0.920875    0.746725   -0.046407    11.00000   -1.20000
AFIX   0
C69   1    0.893404    0.678632    0.119264    11.00000    0.09749    0.05074 =
         0.05921    0.01174   -0.02130   -0.01680
AFIX 137
H69A  2    0.905005    0.660454    0.166497    11.00000   -1.20000
H69B  2    0.880689    0.668316    0.050150    11.00000   -1.20000
H69C  2    0.877327    0.690959    0.173460    11.00000   -1.20000
AFIX   0
C71   1    1.011929    0.594747    0.298163    11.00000    0.06793    0.02837 =
         0.05589    0.00423   -0.00637    0.01136
AFIX  43
H71   2    0.995522    0.594884    0.232851    11.00000   -1.20000
AFIX   0
C72   1    0.999929    0.601552    0.417207    11.00000    0.06717    0.03828 =
         0.06534    0.04395   -0.00227   -0.00060
AFIX  43
H72   2    0.976026    0.605702    0.428925    11.00000   -1.20000
AFIX   0
C73   1    1.023507    0.602577    0.528334    11.00000    0.09051    0.05652 =
         0.04527    0.02455   -0.00894   -0.01170
AFIX  23
H73A  2    1.042829    0.586364    0.514630    11.00000   -1.20000
H73B  2    1.010597    0.594590    0.602038    11.00000   -1.20000
AFIX   0
C74   1    1.038370    0.638879    0.555019    11.00000    0.07042    0.07108 =
         0.03624    0.01477   -0.00654    0.00508
AFIX  23
H74A  2    1.022982    0.651143    0.613384    11.00000   -1.20000
H74B  2    1.061231    0.636537    0.594828    11.00000   -1.20000
AFIX   0
C75   1    1.041930    0.659677    0.438283    11.00000    0.08270    0.04402 =
         0.02171    0.00085   -0.00657    0.01263
AFIX  43
H75   2    1.033181    0.682522    0.441505    11.00000   -1.20000
AFIX   0
C76   1    1.056403    0.649673    0.326376    11.00000    0.07806    0.03709 =
         0.02168    0.00183   -0.00115   -0.00947
AFIX  43
H76   2    1.056104    0.665336    0.258754    11.00000   -1.20000
AFIX   0
C77   1    1.073180    0.613414    0.308235    11.00000    0.06475    0.05841 =
         0.03894   -0.01165    0.01020    0.00438
AFIX  23
H77A  2    1.092081    0.615252    0.247002    11.00000   -1.20000
H77B  2    1.083305    0.605743    0.387765    11.00000   -1.20000
AFIX   0
C78   1    1.048100    0.587335    0.265254    11.00000    0.06633    0.03920 =
         0.06314   -0.00357   -0.01626    0.00919
AFIX  23
H78A  2    1.049840    0.585403    0.174021    11.00000   -1.20000
H78B  2    1.054530    0.564722    0.300852    11.00000   -1.20000
AFIX   0
HKLF 4
 
REM  SNBT63
REM R1 =  0.1051 for   12470 Fo > 4sig(Fo)  and  0.1196 for all   14905 data
REM    719 parameters refined using      0 restraints
 
END  
     
WGHT      0.0000    824.0554 

REM Instructions for potential hydrogen bonds
HTAB C3 F41
EQIV $1 -y+3/2, x, z
HTAB C44 F1_$1

REM Highest difference peak  5.425,  deepest hole -5.547,  1-sigma level  0.251
Q1    1   1.0013  0.6603 -0.3131  11.00000  0.05    5.42
Q2    1   0.8419  0.4835  0.0042  11.00000  0.05    3.56
Q3    1   0.9837  0.6382  0.3053  11.00000  0.05    3.32
Q4    1   0.8428  0.5208  0.0009  11.00000  0.05    3.27
Q5    1   0.2899  0.3621  0.3079  11.00000  0.05    2.92
;

loop_
_symmetry_equiv_pos_site_id
_symmetry_equiv_pos_as_xyz
1 +X,+Y,+Z
2 1/2-Y,+X,+Z
3 1/2-X,1/2-Y,+Z
4 +Y,1/2-X,+Z
5 -X,-Y,-Z
6 1/2+Y,-X,-Z
7 1/2+X,1/2+Y,-Z
8 -Y,1/2+X,-Z

loop_
_atom_site_label
_atom_site_type_symbol
_atom_site_fract_x
_atom_site_fract_y
_atom_site_fract_z
_atom_site_U_iso_or_equiv
_atom_site_adp_type
_atom_site_occupancy
_atom_site_site_symmetry_multiplicity
_atom_site_calc_flag
_atom_site_refinement_flags
Ir1 Ir 0.85607(2) 0.50076(2) 0.01460(5) 0.02950(17) Uani 1 8 d .
Ir41 Ir 1.00272(2) 0.64965(2) 0.31078(6) 0.03537(19) Uani 1 8 d .
F1 F 0.8165(2) 0.5307(3) 0.0717(9) 0.041(2) Uani 1 8 d .
F41 F 0.9547(3) 0.6411(2) 0.2507(10) 0.050(3) Uani 1 8 d .
N2 N 0.8937(3) 0.5505(4) 0.1873(11) 0.031(3) Uani 1 8 d .
N5 N 0.9099(3) 0.5606(4) -0.0001(10) 0.030(3) Uani 1 8 d .
N42 N 0.9969(4) 0.7293(3) 0.3282(12) 0.039(4) Uani 1 8 d .
N45 N 0.9917(4) 0.7109(3) 0.1423(11) 0.039(3) Uani 1 8 d .
C1 C 0.8880(4) 0.5387(4) 0.0697(13) 0.029(3) Uani 1 8 d .
C3 C 0.9164(5) 0.5779(5) 0.1924(14) 0.040(4) Uani 1 8 d .
C4 C 0.9263(5) 0.5849(4) 0.0764(14) 0.036(4) Uani 1 8 d .
C6 C 0.8728(4) 0.5402(5) 0.2925(13) 0.032(4) Uani 1 8 d .
C7 C 0.8454(5) 0.5619(5) 0.3251(15) 0.042(4) Uani 1 8 d .
C8 C 0.8254(4) 0.5520(5) 0.4254(15) 0.041(4) Uani 1 8 d .
C9 C 0.8323(5) 0.5222(5) 0.4900(14) 0.044(4) Uani 1 8 d .
C10 C 0.8604(4) 0.5012(5) 0.4533(16) 0.041(4) Uani 1 8 d .
C11 C 0.8790(5) 0.5089(4) 0.3582(13) 0.037(4) Uani 1 8 d .
C12 C 0.8385(5) 0.5959(5) 0.2626(16) 0.043(4) Uani 1 8 d .
C13 C 0.8481(7) 0.6263(6) 0.3483(19) 0.068(7) Uani 1 8 d .
C14 C 0.8013(5) 0.5988(6) 0.2140(18) 0.059(6) Uani 1 8 d .
C15 C 0.9118(4) 0.4879(5) 0.3281(14) 0.036(4) Uani 1 8 d .
C16 C 0.9402(5) 0.4949(5) 0.4197(15) 0.042(4) Uani 1 8 d .
C17 C 0.9031(5) 0.4491(5) 0.3239(16) 0.043(4) Uani 1 8 d .
C18 C 0.9118(4) 0.5621(5) -0.1358(14) 0.035(4) Uani 1 8 d .
C19 C 0.9428(4) 0.5518(4) -0.1904(15) 0.035(4) Uani 1 8 d .
C20 C 0.9455(4) 0.5573(5) -0.3168(14) 0.037(4) Uani 1 8 d .
C21 C 0.9196(5) 0.5723(5) -0.3849(14) 0.041(4) Uani 1 8 d .
C22 C 0.8888(5) 0.5807(5) -0.3276(14) 0.046(5) Uani 1 8 d .
C23 C 0.8847(5) 0.5761(5) -0.2003(15) 0.040(4) Uani 1 8 d .
C24 C 0.9724(4) 0.5354(4) -0.1198(15) 0.035(4) Uani 1 8 d .
C25 C 1.0025(4) 0.5608(5) -0.1022(17) 0.044(5) Uani 1 8 d .
C26 C 0.9846(5) 0.5013(5) -0.1805(17) 0.043(4) Uani 1 8 d .
C27 C 0.8505(5) 0.5871(6) -0.1441(17) 0.053(5) Uani 1 8 d .
C28 C 0.8447(6) 0.6263(6) -0.156(3) 0.081(8) Uani 1 8 d .
C29 C 0.8206(6) 0.5690(6) -0.2037(19) 0.060(6) Uani 1 8 d .
C31 C 0.8198(4) 0.4713(5) -0.0988(16) 0.043(4) Uani 1 8 d .
C32 C 0.8206(4) 0.4581(5) 0.0219(17) 0.043(4) Uani 1 8 d .
C33 C 0.8388(5) 0.4254(6) 0.0570(18) 0.055(5) Uani 1 8 d .
C34 C 0.8763(5) 0.4252(5) 0.0132(16) 0.046(4) Uani 1 8 d .
C35 C 0.8923(4) 0.4606(5) 0.0020(15) 0.041(4) Uani 1 8 d .
C36 C 0.8914(4) 0.4796(4) -0.1100(14) 0.033(4) Uani 1 8 d .
C37 C 0.8741(4) 0.4701(5) -0.2292(14) 0.037(4) Uani 1 8 d .
C38 C 0.8376(5) 0.4547(5) -0.2088(16) 0.047(5) Uani 1 8 d .
C41 C 0.9969(5) 0.6997(4) 0.2606(14) 0.042(4) Uani 1 8 d .
C43 C 0.9910(6) 0.7581(4) 0.2529(15) 0.046(5) Uani 1 8 d .
C44 C 0.9876(6) 0.7467(4) 0.1389(15) 0.045(5) Uani 1 8 d .
C46 C 0.9986(5) 0.7320(4) 0.4621(15) 0.041(4) Uani 1 8 d .
C47 C 0.9685(6) 0.7225(4) 0.5297(16) 0.048(5) Uani 1 8 d .
C48 C 0.9691(7) 0.7286(4) 0.6588(15) 0.057(6) Uani 1 8 d .
C49 C 0.9991(7) 0.7428(5) 0.7112(17) 0.060(6) Uani 1 8 d .
C50 C 1.0260(6) 0.7507(4) 0.6448(16) 0.048(5) Uani 1 8 d .
C51 C 1.0274(6) 0.7461(4) 0.5154(16) 0.049(5) Uani 1 8 d .
C52 C 0.9367(6) 0.7062(5) 0.4743(16) 0.055(6) Uani 1 8 d .
C53 C 0.9052(7) 0.7299(7) 0.492(3) 0.086(8) Uani 1 8 d .
C54 C 0.9304(6) 0.6699(5) 0.5274(19) 0.061(6) Uani 1 8 d .
C55 C 1.0585(6) 0.7541(5) 0.4411(19) 0.051(5) Uani 1 8 d .
C56 C 1.0624(6) 0.7934(5) 0.415(2) 0.059(6) Uani 1 8 d .
C57 C 1.0909(7) 0.7405(7) 0.505(2) 0.083(8) Uani 1 8 d .
C58 C 0.9843(7) 0.6894(4) 0.0363(15) 0.055(6) Uani 1 8 d .
C59 C 1.0125(7) 0.6746(5) -0.0264(16) 0.059(6) Uani 1 8 d .
C60 C 1.0036(8) 0.6536(5) -0.1290(19) 0.074(8) Uani 1 8 d .
C61 C 0.9698(9) 0.6474(5) -0.1647(18) 0.077(9) Uani 1 8 d .
C62 C 0.9441(8) 0.6630(5) -0.1011(18) 0.070(7) Uani 1 8 d .
C63 C 0.9501(7) 0.6848(5) 0.0030(17) 0.061(6) Uani 1 8 d .
C64 C 1.0492(7) 0.6826(5) 0.0035(18) 0.067(7) Uani 1 8 d .
C65 C 1.0620(7) 0.7131(6) -0.067(3) 0.089(9) Uani 1 8 d .
C66 C 1.0721(9) 0.6520(6) -0.011(2) 0.096(10) Uani 1 8 d .
C67 C 0.9199(6) 0.7036(6) 0.0694(18) 0.062(6) Uani 1 8 d .
C68 C 0.9032(8) 0.7305(6) -0.018(2) 0.083(8) Uani 1 8 d .
C69 C 0.8934(7) 0.6786(6) 0.119(2) 0.069(7) Uani 1 8 d .
C71 C 1.0119(6) 0.5948(4) 0.298(2) 0.051(5) Uani 1 8 d .
C72 C 0.9999(6) 0.6016(5) 0.417(2) 0.057(6) Uani 1 8 d .
C73 C 1.0235(7) 0.6026(6) 0.5283(19) 0.064(6) Uani 1 8 d .
C74 C 1.0384(6) 0.6389(6) 0.5550(18) 0.059(6) Uani 1 8 d .
C75 C 1.0419(6) 0.6597(5) 0.4383(15) 0.049(5) Uani 1 8 d .
C76 C 1.0564(5) 0.6497(5) 0.3264(15) 0.046(5) Uani 1 8 d .
C77 C 1.0732(6) 0.6134(5) 0.3082(19) 0.054(5) Uani 1 8 d .
C78 C 1.0481(5) 0.5873(5) 0.265(2) 0.056(5) Uani 1 8 d .
H3 H 0.9237 0.58965 0.26512 0.0477 Uiso 1 8 calc R
H4 H 0.94133 0.60283 0.05063 0.0429 Uiso 1 8 calc R
H8 H 0.80653 0.56611 0.45003 0.0490 Uiso 1 8 calc R
H9 H 0.8183 0.51581 0.55848 0.0527 Uiso 1 8 calc R
H10 H 0.86563 0.48111 0.49979 0.0488 Uiso 1 8 calc R
H12 H 0.85403 0.59716 0.18892 0.0510 Uiso 1 8 calc R
H13A H 0.87318 0.62694 0.35925 0.0820 Uiso 1 8 calc R
H13B H 0.83699 0.62321 0.42906 0.0820 Uiso 1 8 calc R
H13C H 0.84032 0.64792 0.311 0.0820 Uiso 1 8 calc R
H14A H 0.78528 0.60003 0.2841 0.0702 Uiso 1 8 calc R
H14B H 0.79581 0.57846 0.16354 0.0702 Uiso 1 8 calc R
H14C H 0.79901 0.61958 0.16326 0.0702 Uiso 1 8 calc R
H15 H 0.92006 0.49495 0.24412 0.0436 Uiso 1 8 calc R
H16A H 0.93252 0.48834 0.5029 0.0500 Uiso 1 8 calc R
H16B H 0.94591 0.51948 0.41845 0.0500 Uiso 1 8 calc R
H16C H 0.9606 0.4814 0.39724 0.0500 Uiso 1 8 calc R
H17A H 0.89808 0.4409 0.40782 0.0521 Uiso 1 8 calc R
H17B H 0.92283 0.43636 0.29037 0.0521 Uiso 1 8 calc R
H17C H 0.88297 0.44542 0.27084 0.0521 Uiso 1 8 calc R
H20 H 0.966 0.55035 -0.35802 0.0439 Uiso 1 8 calc R
H21 H 0.92289 0.57687 -0.47057 0.0489 Uiso 1 8 calc R
H22 H 0.87028 0.58966 -0.37538 0.0558 Uiso 1 8 calc R
H24 H 0.96353 0.52952 -0.03537 0.0418 Uiso 1 8 calc R
H25A H 0.99485 0.58027 -0.05123 0.0526 Uiso 1 8 calc R
H25B H 1.01007 0.56928 -0.18324 0.0526 Uiso 1 8 calc R
H25C H 1.02163 0.54903 -0.06097 0.0526 Uiso 1 8 calc R
H26A H 0.99496 0.50631 -0.26138 0.0517 Uiso 1 8 calc R
H26B H 0.96489 0.48586 -0.19147 0.0517 Uiso 1 8 calc R
H26C H 1.00177 0.49024 -0.12705 0.0517 Uiso 1 8 calc R
H27 H 0.85079 0.58109 -0.05404 0.0642 Uiso 1 8 calc R
H28A H 0.83952 0.63208 -0.24235 0.0969 Uiso 1 8 calc R
H28B H 0.86556 0.63858 -0.12982 0.0969 Uiso 1 8 calc R
H28C H 0.82535 0.63323 -0.10317 0.0969 Uiso 1 8 calc R
H29A H 0.81802 0.57702 -0.28918 0.0719 Uiso 1 8 calc R
H29B H 0.79954 0.57392 -0.15712 0.0719 Uiso 1 8 calc R
H29C H 0.82487 0.54406 -0.20357 0.0719 Uiso 1 8 calc R
H33A H 0.82652 0.40553 0.02 0.0657 Uiso 1 8 calc R
H33B H 0.8382 0.42267 0.14819 0.0657 Uiso 1 8 calc R
H34A H 0.89012 0.41134 0.07208 0.0554 Uiso 1 8 calc R
H34B H 0.87743 0.41365 -0.06849 0.0554 Uiso 1 8 calc R
H37A H 0.88856 0.45299 -0.27337 0.0441 Uiso 1 8 calc R
H37B H 0.87232 0.49081 -0.28225 0.0441 Uiso 1 8 calc R
H38A H 0.8235 0.45843 -0.28415 0.0569 Uiso 1 8 calc R
H38B H 0.83945 0.4296 -0.19477 0.0569 Uiso 1 8 calc R
H43 H 0.98976 0.78146 0.27915 0.0556 Uiso 1 8 calc R
H44 H 0.98324 0.76021 0.06728 0.0543 Uiso 1 8 calc R
H48 H 0.94976 0.72324 0.70898 0.0685 Uiso 1 8 calc R
H49 H 0.99981 0.74668 0.79806 0.0721 Uiso 1 8 calc R
H50 H 1.04555 0.7601 0.68557 0.0577 Uiso 1 8 calc R
H52 H 0.94068 0.70374 0.38324 0.0660 Uiso 1 8 calc R
H53A H 0.90858 0.7512 0.44525 0.1031 Uiso 1 8 calc R
H53B H 0.90257 0.73531 0.58032 0.1031 Uiso 1 8 calc R
H53C H 0.88447 0.7181 0.46237 0.1031 Uiso 1 8 calc R
H54A H 0.92111 0.67187 0.6115 0.0737 Uiso 1 8 calc R
H54B H 0.95223 0.65723 0.52968 0.0737 Uiso 1 8 calc R
H54C H 0.91393 0.65764 0.47477 0.0737 Uiso 1 8 calc R
H55 H 1.05631 0.74209 0.35962 0.0617 Uiso 1 8 calc R
H56A H 1.07311 0.80466 0.48663 0.0708 Uiso 1 8 calc R
H56B H 1.03961 0.80353 0.4003 0.0708 Uiso 1 8 calc R
H56C H 1.07689 0.79685 0.3417 0.0708 Uiso 1 8 calc R
H57A H 1.08997 0.71525 0.50874 0.0998 Uiso 1 8 calc R
H57B H 1.09207 0.74972 0.58979 0.0998 Uiso 1 8 calc R
H57C H 1.11133 0.74768 0.45891 0.0998 Uiso 1 8 calc R
H60 H 1.02167 0.64336 -0.17559 0.0884 Uiso 1 8 calc R
H61 H 0.96484 0.63259 -0.23239 0.0926 Uiso 1 8 calc R
H62 H 0.92104 0.65917 -0.12702 0.0842 Uiso 1 8 calc R
H64 H 1.04987 0.68908 0.0932 0.0809 Uiso 1 8 calc R
H65A H 1.0507 0.73401 -0.03656 0.1066 Uiso 1 8 calc R
H65B H 1.05687 0.71011 -0.15531 0.1066 Uiso 1 8 calc R
H65C H 1.08702 0.71522 -0.05586 0.1066 Uiso 1 8 calc R
H66A H 1.06635 0.64003 -0.08854 0.1157 Uiso 1 8 calc R
H66B H 1.06884 0.63634 0.05884 0.1157 Uiso 1 8 calc R
H66C H 1.09619 0.65957 -0.01418 0.1157 Uiso 1 8 calc R
H67 H 0.92984 0.71632 0.1416 0.0738 Uiso 1 8 calc R
H68A H 0.88524 0.74306 0.02702 0.0991 Uiso 1 8 calc R
H68B H 0.89306 0.71872 -0.08932 0.0991 Uiso 1 8 calc R
H68C H 0.92088 0.74672 -0.04641 0.0991 Uiso 1 8 calc R
H69A H 0.90501 0.66045 0.1665 0.0830 Uiso 1 8 calc R
H69B H 0.88069 0.66832 0.05015 0.0830 Uiso 1 8 calc R
H69C H 0.87733 0.69096 0.17346 0.0830 Uiso 1 8 calc R
H73A H 1.04283 0.58636 0.51463 0.0769 Uiso 1 8 calc R
H73B H 1.0106 0.59459 0.60204 0.0769 Uiso 1 8 calc R
H74A H 1.02298 0.65114 0.61338 0.0711 Uiso 1 8 calc R
H74B H 1.06123 0.63654 0.59483 0.0711 Uiso 1 8 calc R
H77A H 1.09208 0.61525 0.247 0.0648 Uiso 1 8 calc R
H77B H 1.08331 0.60574 0.38776 0.0648 Uiso 1 8 calc R
H78A H 1.04984 0.5854 0.17402 0.0675 Uiso 1 8 calc R
H78B H 1.05453 0.56472 0.30085 0.0675 Uiso 1 8 calc R
H31 H 0.80738 0.49204 -0.11266 0.0515 Uiso 1 8 calc R
H32 H 0.80891 0.47052 0.08508 0.0518 Uiso 1 8 calc R
H35 H 0.90339 0.47034 0.07224 0.0487 Uiso 1 8 calc R
H36 H 0.9031 0.50113 -0.10925 0.0395 Uiso 1 8 calc R
H71 H 0.99552 0.59488 0.23285 0.0609 Uiso 1 8 calc R
H72 H 0.97603 0.6057 0.42892 0.0683 Uiso 1 8 calc R
H75 H 1.03318 0.68252 0.44151 0.0594 Uiso 1 8 calc R
H76 H 1.0561 0.66534 0.25875 0.0547 Uiso 1 8 calc R

loop_
_atom_site_aniso_label
_atom_site_aniso_U_11
_atom_site_aniso_U_22
_atom_site_aniso_U_33
_atom_site_aniso_U_12
_atom_site_aniso_U_13
_atom_site_aniso_U_23
Ir1 0.0226(3) 0.0483(4) 0.0176(3) 0.0020(3) -0.0034(2) -0.0012(3)
Ir41 0.0648(5) 0.0209(3) 0.0204(3) -0.0049(3) 0.0024(3) 0.0016(2)
F1 0.030(5) 0.055(6) 0.039(5) 0.014(4) 0.005(4) -0.003(5)
F41 0.076(8) 0.026(5) 0.047(6) -0.005(5) 0.001(6) 0.010(4)
N2 0.030(7) 0.046(8) 0.016(6) 0.006(6) -0.001(5) -0.000(6)
N5 0.031(7) 0.048(8) 0.010(6) -0.001(6) -0.004(5) 0.002(5)
N42 0.078(11) 0.019(6) 0.021(7) -0.008(7) 0.007(7) -0.003(5)
N45 0.071(10) 0.030(7) 0.015(6) -0.004(7) 0.004(6) -0.003(5)
C1 0.026(8) 0.047(9) 0.014(7) 0.003(7) -0.002(6) -0.006(6)
C3 0.044(10) 0.058(11) 0.018(8) 0.003(9) 0.002(7) -0.004(7)
C4 0.045(10) 0.037(9) 0.025(8) 0.004(8) 0.010(7) 0.003(7)
C6 0.026(8) 0.053(10) 0.018(7) 0.004(7) -0.005(6) 0.001(7)
C7 0.044(10) 0.059(12) 0.024(8) 0.013(9) -0.006(7) -0.005(8)
C8 0.030(9) 0.066(12) 0.027(8) 0.001(8) 0.002(7) -0.001(8)
C9 0.041(10) 0.076(13) 0.015(8) 0.002(9) -0.000(7) 0.006(8)
C10 0.032(9) 0.052(11) 0.038(9) -0.005(8) -0.023(8) 0.008(8)
C11 0.056(11) 0.043(10) 0.013(7) 0.030(8) -0.013(7) -0.011(7)
C12 0.051(11) 0.046(10) 0.031(9) 0.012(9) 0.004(8) -0.003(8)
C13 0.097(18) 0.069(15) 0.040(11) 0.013(13) -0.016(12) -0.013(11)
C14 0.066(14) 0.075(15) 0.035(10) 0.029(12) -0.010(9) -0.005(10)
C15 0.030(8) 0.057(11) 0.022(8) 0.023(8) 0.002(6) 0.005(7)
C16 0.046(10) 0.054(11) 0.025(8) 0.005(9) 0.003(7) 0.001(8)
C17 0.051(11) 0.050(11) 0.030(9) -0.005(9) -0.010(8) 0.010(8)
C18 0.040(9) 0.048(10) 0.017(7) -0.001(8) 0.004(7) 0.007(7)
C19 0.041(9) 0.038(9) 0.025(8) -0.004(7) 0.004(7) 0.005(7)
C20 0.039(9) 0.050(10) 0.021(8) -0.006(8) 0.007(7) 0.000(7)
C21 0.064(12) 0.045(10) 0.013(7) -0.005(9) 0.001(8) 0.002(7)
C22 0.063(12) 0.063(12) 0.014(8) 0.003(10) -0.009(8) 0.001(8)
C23 0.050(11) 0.049(10) 0.022(8) 0.006(8) -0.003(7) -0.002(7)
C24 0.036(9) 0.045(10) 0.024(8) -0.004(8) -0.000(7) 0.004(7)
C25 0.040(10) 0.040(10) 0.052(11) -0.022(8) -0.006(8) 0.023(9)
C26 0.039(9) 0.046(10) 0.044(10) 0.005(8) 0.008(8) 0.003(8)
C27 0.047(11) 0.089(16) 0.024(9) 0.027(11) -0.002(8) 0.002(9)
C28 0.062(15) 0.083(18) 0.10(2) 0.009(13) -0.007(14) -0.040(16)
C29 0.070(14) 0.068(14) 0.043(11) 0.020(12) 0.006(10) -0.001(10)
C31 0.036(9) 0.059(12) 0.035(9) -0.015(8) -0.006(8) -0.017(8)
C32 0.033(9) 0.057(11) 0.040(10) -0.008(8) 0.000(8) -0.021(9)
C33 0.061(13) 0.072(14) 0.032(10) -0.013(11) 0.010(9) -0.007(9)
C34 0.057(12) 0.062(12) 0.020(8) 0.001(10) 0.003(8) -0.003(8)
C35 0.041(9) 0.056(11) 0.025(9) 0.017(8) 0.001(7) -0.010(8)
C36 0.024(8) 0.044(9) 0.031(8) 0.003(7) 0.001(7) 0.003(7)
C37 0.044(10) 0.047(10) 0.019(7) 0.005(8) 0.001(7) -0.003(7)
C38 0.059(12) 0.055(11) 0.029(9) -0.005(9) -0.005(8) -0.014(8)
C41 0.076(13) 0.032(9) 0.018(8) 0.003(9) 0.011(8) -0.005(7)
C43 0.103(16) 0.012(7) 0.024(8) -0.002(9) 0.009(9) 0.005(6)
C44 0.089(15) 0.022(8) 0.025(8) -0.010(9) 0.005(9) 0.012(7)
C46 0.072(13) 0.030(9) 0.021(8) -0.006(9) 0.007(8) -0.006(7)
C47 0.090(15) 0.029(9) 0.025(8) -0.008(9) 0.001(9) 0.004(7)
C48 0.13(2) 0.025(9) 0.019(8) 0.008(11) 0.020(10) -0.002(7)
C49 0.12(2) 0.046(11) 0.018(9) -0.008(12) -0.006(11) -0.009(8)
C50 0.086(15) 0.029(9) 0.029(9) -0.003(9) -0.010(10) 0.001(7)
C51 0.093(16) 0.027(9) 0.027(9) -0.001(9) -0.009(10) -0.002(7)
C52 0.091(16) 0.054(12) 0.020(8) -0.016(11) 0.016(10) -0.003(8)
C53 0.09(2) 0.069(16) 0.10(2) -0.024(15) -0.022(17) 0.014(15)
C54 0.077(15) 0.063(14) 0.044(11) -0.030(12) 0.007(11) -0.005(10)
C55 0.072(14) 0.036(10) 0.046(11) -0.005(10) 0.001(10) 0.002(8)
C56 0.069(14) 0.033(10) 0.075(15) 0.005(10) 0.007(12) -0.001(10)
C57 0.086(18) 0.087(18) 0.077(18) -0.030(15) 0.004(15) 0.001(15)
C58 0.13(2) 0.020(8) 0.013(8) -0.004(10) 0.009(10) 0.001(6)
C59 0.12(2) 0.035(10) 0.022(9) 0.026(12) 0.020(11) 0.003(8)
C60 0.16(3) 0.025(10) 0.038(11) 0.007(13) 0.044(15) -0.007(9)
C61 0.17(3) 0.038(11) 0.024(10) -0.043(15) 0.002(14) 0.000(9)
C62 0.14(2) 0.043(12) 0.025(10) -0.013(14) -0.005(13) 0.010(9)
C63 0.12(2) 0.042(11) 0.025(10) -0.015(12) -0.025(11) 0.009(8)
C64 0.12(2) 0.049(12) 0.031(11) 0.034(13) 0.032(12) 0.002(9)
C65 0.10(2) 0.072(17) 0.10(2) 0.012(15) 0.006(17) 0.053(16)
C66 0.16(3) 0.063(16) 0.068(17) 0.031(17) 0.035(18) 0.018(13)
C67 0.090(17) 0.068(14) 0.026(9) -0.004(13) -0.008(10) 0.004(9)
C68 0.13(2) 0.072(16) 0.049(13) -0.013(16) -0.026(15) 0.022(12)
C69 0.097(18) 0.051(13) 0.059(14) -0.017(12) -0.021(13) 0.012(11)
C71 0.068(13) 0.028(9) 0.056(12) 0.011(9) -0.006(10) 0.004(9)
C72 0.067(13) 0.038(10) 0.065(14) -0.001(10) -0.002(11) 0.044(10)
C73 0.091(17) 0.057(13) 0.045(12) -0.012(12) -0.009(12) 0.025(10)
C74 0.070(14) 0.071(15) 0.036(11) 0.005(12) -0.007(10) 0.015(10)
C75 0.083(15) 0.044(11) 0.022(8) 0.013(10) -0.007(9) 0.001(8)
C76 0.078(14) 0.037(10) 0.022(8) -0.009(9) -0.001(8) 0.002(7)
C77 0.065(13) 0.058(12) 0.039(10) 0.004(10) 0.010(10) -0.012(9)
C78 0.066(14) 0.039(11) 0.063(13) 0.009(10) -0.016(11) -0.004(10)

loop_
_atom_type_symbol
_atom_type_description
_atom_type_scat_dispersion_real
_atom_type_scat_dispersion_imag
_atom_type_scat_source
C C 0.0033 0.0016
;
International Tables for Crystallography
(Vol. C, Tables 4.2.6.8 and 6.1.1.4)
;
H H 0.0000 0.0000
;
International Tables for Crystallography
(Vol. C, Table 6.1.1.4)
;
F F 0.0171 0.0103
;
International Tables for Crystallography
(Vol. C, Tables 4.2.6.8 and 6.1.1.4)
;
Ir Ir -1.4442 7.9887
;
International Tables for Crystallography
(Vol. C, Tables 4.2.6.8 and 6.1.1.4)
;
N N 0.0061 0.0033
;
International Tables for Crystallography
(Vol. C, Tables 4.2.6.8 and 6.1.1.4)
;

loop_
_geom_angle_atom_site_label_1
_geom_angle_atom_site_label_2
_geom_angle_atom_site_label_3
_geom_angle
_geom_angle_publ_flag
F1 Ir1 C1 87.5(5) yes
F1 Ir1 C31 89.0(5) yes
F1 Ir1 C32 86.8(5) yes
F1 Ir1 C35 162.4(5) yes
F1 Ir1 C36 157.0(5) yes
C1 Ir1 C31 160.5(6) yes
C1 Ir1 C32 160.7(6) yes
C1 Ir1 C35 98.6(7) yes
C1 Ir1 C36 94.2(6) yes
C31 Ir1 C32 37.6(7) yes
C31 Ir1 C35 90.4(7) yes
C31 Ir1 C36 81.7(6) yes
C32 Ir1 C35 82.0(7) yes
C32 Ir1 C36 98.1(7) yes
C35 Ir1 C36 39.5(6) yes
F41 Ir41 C41 88.2(6) yes
F41 Ir41 C71 88.3(6) yes
F41 Ir41 C72 89.0(6) yes
F41 Ir41 C75 157.4(6) yes
F41 Ir41 C76 162.6(5) yes
C41 Ir41 C71 160.7(7) yes
C41 Ir41 C72 161.5(7) yes
C41 Ir41 C75 94.5(7) yes
C41 Ir41 C76 97.6(8) yes
C71 Ir41 C72 37.2(8) yes
C71 Ir41 C75 96.0(8) yes
C71 Ir41 C76 80.8(7) yes
C72 Ir41 C75 81.3(8) yes
C72 Ir41 C76 90.4(7) yes
C75 Ir41 C76 38.8(7) yes
C1 N2 C3 113.5(13) yes
C1 N2 C6 122.9(13) yes
C3 N2 C6 122.5(13) yes
C1 N5 C4 111.2(12) yes
C1 N5 C18 125.7(13) yes
C4 N5 C18 122.4(13) yes
C41 N42 C43 111.3(13) yes
C41 N42 C46 126.6(13) yes
C43 N42 C46 121.7(13) yes
C41 N45 C44 111.0(13) yes
C41 N45 C58 125.9(13) yes
C44 N45 C58 122.0(13) yes
Ir1 C1 N2 128.3(11) yes
Ir1 C1 N5 130.5(10) yes
N2 C1 N5 101.2(12) yes
N2 C3 C4 107.5(14) yes
N5 C4 C3 106.5(15) yes
N2 C6 C7 116.9(14) yes
N2 C6 C11 122.1(14) yes
C7 C6 C11 121.0(14) yes
C6 C7 C8 117.1(16) yes
C6 C7 C12 123.3(15) yes
C8 C7 C12 119.5(16) yes
C7 C8 C9 121.2(17) yes
C8 C9 C10 119.4(15) yes
C9 C10 C11 121.4(17) yes
C6 C11 C10 119.8(16) yes
C6 C11 C15 118.9(14) yes
C10 C11 C15 120.5(15) yes
C7 C12 C13 110.9(15) yes
C7 C12 C14 112.5(16) yes
C13 C12 C14 112.1(17) yes
C11 C15 C16 111.7(14) yes
C11 C15 C17 109.9(13) yes
C16 C15 C17 110.8(14) yes
N5 C18 C19 116.9(14) yes
N5 C18 C23 118.9(14) yes
C19 C18 C23 124.0(14) yes
C18 C19 C20 115.9(15) yes
C18 C19 C24 124.0(14) yes
C20 C19 C24 120.2(15) yes
C19 C20 C21 122.5(16) yes
C20 C21 C22 119.5(15) yes
C21 C22 C23 120.5(17) yes
C18 C23 C22 117.6(16) yes
C18 C23 C27 125.2(15) yes
C22 C23 C27 117.2(16) yes
C19 C24 C25 111.6(14) yes
C19 C24 C26 112.1(13) yes
C25 C24 C26 111.4(14) yes
C23 C27 C28 111.9(17) yes
C23 C27 C29 111.7(16) yes
C28 C27 C29 108.3(17) yes
Ir1 C31 C32 70.0(10) yes
Ir1 C31 C38 111.6(12) yes
C32 C31 C38 124.3(17) yes
Ir1 C32 C31 72.4(11) yes
Ir1 C32 C33 111.0(12) yes
C31 C32 C33 123.7(16) yes
C32 C33 C34 112.0(16) yes
C33 C34 C35 114.3(16) yes
Ir1 C35 C34 113.1(12) yes
Ir1 C35 C36 69.6(10) yes
C34 C35 C36 122.1(15) yes
Ir1 C36 C35 70.9(9) yes
Ir1 C36 C37 111.0(11) yes
C35 C36 C37 128.0(15) yes
C36 C37 C38 112.4(13) yes
C31 C38 C37 111.3(15) yes
Ir41 C41 N42 131.7(11) yes
Ir41 C41 N45 124.9(12) yes
N42 C41 N45 103.4(13) yes
N42 C43 C44 106.8(14) yes
N45 C44 C43 107.5(14) yes
N42 C46 C47 116.9(16) yes
N42 C46 C51 119.0(16) yes
C47 C46 C51 123.8(16) yes
C46 C47 C48 116.6(19) yes
C46 C47 C52 125.2(15) yes
C48 C47 C52 118.3(19) yes
C47 C48 C49 118(2) yes
C48 C49 C50 122.3(17) yes
C49 C50 C51 123(2) yes
C46 C51 C50 115.8(19) yes
C46 C51 C55 121.4(16) yes
C50 C51 C55 122.8(19) yes
C47 C52 C53 110.5(17) yes
C47 C52 C54 111.4(16) yes
C53 C52 C54 111.9(19) yes
C51 C55 C56 112.5(16) yes
C51 C55 C57 110.5(18) yes
C56 C55 C57 110.0(18) yes
N45 C58 C59 118(2) yes
N45 C58 C63 117.9(19) yes
C59 C58 C63 124.5(17) yes
C58 C59 C60 115(2) yes
C58 C59 C64 123.4(17) yes
C60 C59 C64 121(2) yes
C59 C60 C61 123(2) yes
C60 C61 C62 119(2) yes
C61 C62 C63 123(3) yes
C58 C63 C62 116(2) yes
C58 C63 C67 122.8(17) yes
C62 C63 C67 121(2) yes
C59 C64 C65 111.9(19) yes
C59 C64 C66 112.2(19) yes
C65 C64 C66 112(2) yes
C63 C67 C68 110.5(17) yes
C63 C67 C69 112.1(18) yes
C68 C67 C69 111(2) yes
Ir41 C71 C72 72.5(11) yes
Ir41 C71 C78 111.4(13) yes
C72 C71 C78 125(2) yes
Ir41 C72 C71 70.2(11) yes
Ir41 C72 C73 111.3(13) yes
C71 C72 C73 122(2) yes
C72 C73 C74 113.4(17) yes
C73 C74 C75 111.5(16) yes
Ir41 C75 C74 112.7(14) yes
Ir41 C75 C76 70.7(11) yes
C74 C75 C76 128.1(18) yes
Ir41 C76 C75 70.5(12) yes
Ir41 C76 C77 113.9(13) yes
C75 C76 C77 122.0(16) yes
C76 C77 C78 112.4(17) yes
C71 C78 C77 114.6(17) yes
N2 C3 H3 126.257 no
C4 C3 H3 126.239 no
N5 C4 H4 126.734 no
C3 C4 H4 126.736 no
C7 C8 H8 119.388 no
C9 C8 H8 119.372 no
C8 C9 H9 120.302 no
C10 C9 H9 120.282 no
C9 C10 H10 119.301 no
C11 C10 H10 119.303 no
C7 C12 H12 106.996 no
C13 C12 H12 106.960 no
C14 C12 H12 106.967 no
C12 C13 H13A 109.461 no
C12 C13 H13B 109.466 no
C12 C13 H13C 109.475 no
H13A C13 H13B 109.476 no
H13A C13 H13C 109.476 no
H13B C13 H13C 109.474 no
C12 C14 H14A 109.479 no
C12 C14 H14B 109.473 no
C12 C14 H14C 109.478 no
H14A C14 H14B 109.457 no
H14A C14 H14C 109.463 no
H14B C14 H14C 109.477 no
C11 C15 H15 108.091 no
C16 C15 H15 108.107 no
C17 C15 H15 108.121 no
C15 C16 H16A 109.466 no
C15 C16 H16B 109.475 no
C15 C16 H16C 109.462 no
H16A C16 H16B 109.491 no
H16A C16 H16C 109.458 no
H16B C16 H16C 109.475 no
C15 C17 H17A 109.467 no
C15 C17 H17B 109.459 no
C15 C17 H17C 109.463 no
H17A C17 H17B 109.492 no
H17A C17 H17C 109.467 no
H17B C17 H17C 109.480 no
C19 C20 H20 118.767 no
C21 C20 H20 118.758 no
C20 C21 H21 120.241 no
C22 C21 H21 120.286 no
C21 C22 H22 119.758 no
C23 C22 H22 119.750 no
C19 C24 H24 107.155 no
C25 C24 H24 107.132 no
C26 C24 H24 107.126 no
C24 C25 H25A 109.480 no
C24 C25 H25B 109.469 no
C24 C25 H25C 109.476 no
H25A C25 H25B 109.481 no
H25A C25 H25C 109.468 no
H25B C25 H25C 109.453 no
C24 C26 H26A 109.474 no
C24 C26 H26B 109.463 no
C24 C26 H26C 109.484 no
H26A C26 H26B 109.470 no
H26A C26 H26C 109.491 no
H26B C26 H26C 109.445 no
C23 C27 H27 108.278 no
C28 C27 H27 108.270 no
C29 C27 H27 108.260 no
C27 C28 H28A 109.461 no
C27 C28 H28B 109.449 no
C27 C28 H28C 109.458 no
H28A C28 H28B 109.480 no
H28A C28 H28C 109.491 no
H28B C28 H28C 109.488 no
C27 C29 H29A 109.481 no
C27 C29 H29B 109.486 no
C27 C29 H29C 109.456 no
H29A C29 H29B 109.491 no
H29A C29 H29C 109.458 no
H29B C29 H29C 109.456 no
Ir1 C31 H31 88.454 no
C32 C31 H31 117.848 no
C38 C31 H31 117.832 no
Ir1 C32 H32 86.628 no
C31 C32 H32 118.165 no
C33 C32 H32 118.183 no
C32 C33 H33A 109.223 no
C32 C33 H33B 109.220 no
C34 C33 H33A 109.222 no
C34 C33 H33B 109.208 no
H33A C33 H33B 107.921 no
C33 C34 H34A 108.672 no
C33 C34 H34B 108.671 no
C35 C34 H34A 108.702 no
C35 C34 H34B 108.689 no
H34A C34 H34B 107.625 no
Ir1 C35 H35 87.432 no
C34 C35 H35 118.955 no
C36 C35 H35 118.965 no
Ir1 C36 H36 87.966 no
C35 C36 H36 116.001 no
C37 C36 H36 116.003 no
C36 C37 H37A 109.138 no
C36 C37 H37B 109.138 no
C38 C37 H37A 109.115 no
C38 C37 H37B 109.120 no
H37A C37 H37B 107.858 no
C31 C38 H38A 109.367 no
C31 C38 H38B 109.380 no
C37 C38 H38A 109.375 no
C37 C38 H38B 109.370 no
H38A C38 H38B 107.996 no
N42 C43 H43 126.616 no
C44 C43 H43 126.624 no
N45 C44 H44 126.273 no
C43 C44 H44 126.271 no
C47 C48 H48 120.801 no
C49 C48 H48 120.769 no
C48 C49 H49 118.873 no
C50 C49 H49 118.852 no
C49 C50 H50 118.436 no
C51 C50 H50 118.435 no
C47 C52 H52 107.629 no
C53 C52 H52 107.619 no
C54 C52 H52 107.619 no
C52 C53 H53A 109.480 no
C52 C53 H53B 109.483 no
C52 C53 H53C 109.491 no
H53A C53 H53B 109.456 no
H53A C53 H53C 109.451 no
H53B C53 H53C 109.468 no
C52 C54 H54A 109.463 no
C52 C54 H54B 109.449 no
C52 C54 H54C 109.469 no
H54A C54 H54B 109.482 no
H54A C54 H54C 109.482 no
H54B C54 H54C 109.483 no
C51 C55 H55 107.908 no
C56 C55 H55 107.887 no
C57 C55 H55 107.906 no
C55 C56 H56A 109.472 no
C55 C56 H56B 109.481 no
C55 C56 H56C 109.476 no
H56A C56 H56B 109.475 no
H56A C56 H56C 109.467 no
H56B C56 H56C 109.457 no
C55 C57 H57A 109.470 no
C55 C57 H57B 109.476 no
C55 C57 H57C 109.468 no
H57A C57 H57B 109.483 no
H57A C57 H57C 109.457 no
H57B C57 H57C 109.474 no
C59 C60 H60 118.419 no
C61 C60 H60 118.423 no
C60 C61 H61 120.707 no
C62 C61 H61 120.730 no
C61 C62 H62 118.463 no
C63 C62 H62 118.491 no
C59 C64 H64 106.723 no
C65 C64 H64 106.683 no
C66 C64 H64 106.707 no
C64 C65 H65A 109.466 no
C64 C65 H65B 109.478 no
C64 C65 H65C 109.482 no
H65A C65 H65B 109.457 no
H65A C65 H65C 109.479 no
H65B C65 H65C 109.466 no
C64 C66 H66A 109.463 no
C64 C66 H66B 109.475 no
C64 C66 H66C 109.474 no
H66A C66 H66B 109.482 no
H66A C66 H66C 109.462 no
H66B C66 H66C 109.471 no
C63 C67 H67 107.541 no
C68 C67 H67 107.518 no
C69 C67 H67 107.545 no
C67 C68 H68A 109.477 no
C67 C68 H68B 109.452 no
C67 C68 H68C 109.455 no
H68A C68 H68B 109.494 no
H68A C68 H68C 109.482 no
H68B C68 H68C 109.468 no
C67 C69 H69A 109.454 no
C67 C69 H69B 109.461 no
C67 C69 H69C 109.461 no
H69A C69 H69B 109.487 no
H69A C69 H69C 109.476 no
H69B C69 H69C 109.489 no
Ir41 C71 H71 86.031 no
C72 C71 H71 117.372 no
C78 C71 H71 117.376 no
Ir41 C72 H72 88.488 no
C71 C72 H72 118.793 no
C73 C72 H72 118.805 no
C72 C73 H73A 108.882 no
C72 C73 H73B 108.880 no
C74 C73 H73A 108.905 no
C74 C73 H73B 108.887 no
H73A C73 H73B 107.706 no
C73 C74 H74A 109.317 no
C73 C74 H74B 109.324 no
C75 C74 H74A 109.324 no
C75 C74 H74B 109.322 no
H74A C74 H74B 107.971 no
Ir41 C75 H75 86.424 no
C74 C75 H75 115.949 no
C76 C75 H75 115.970 no
Ir41 C76 H76 85.763 no
C75 C76 H76 118.992 no
C77 C76 H76 119.018 no
C76 C77 H77A 109.113 no
C76 C77 H77B 109.121 no
C78 C77 H77A 109.114 no
C78 C77 H77B 109.128 no
H77A C77 H77B 107.847 no
C71 C78 H78A 108.602 no
C71 C78 H78B 108.613 no
C77 C78 H78A 108.605 no
C77 C78 H78B 108.598 no
H78A C78 H78B 107.574 no

loop_
_geom_bond_atom_site_label_1
_geom_bond_atom_site_label_2
_geom_bond_distance
_geom_bond_publ_flag
Ir1 F1 2.023(9) yes
Ir1 C1 2.014(16) yes
Ir1 C31 2.187(18) yes
Ir1 C32 2.155(18) yes
Ir1 C35 2.105(18) yes
Ir1 C36 2.087(16) yes
Ir41 F41 2.002(11) yes
Ir41 C41 2.029(17) yes
Ir41 C71 2.165(17) yes
Ir41 C72 2.195(19) yes
Ir41 C75 2.09(2) yes
Ir41 C76 2.09(2) yes
N2 C1 1.368(19) yes
N2 C3 1.38(2) yes
N2 C6 1.451(19) yes
N5 C1 1.42(2) yes
N5 C4 1.41(2) yes
N5 C18 1.469(19) yes
N42 C41 1.36(2) yes
N42 C43 1.40(2) yes
N42 C46 1.45(2) yes
N45 C41 1.36(2) yes
N45 C44 1.40(2) yes
N45 C58 1.45(2) yes
C3 C4 1.34(2) yes
C6 C7 1.40(2) yes
C6 C11 1.43(2) yes
C7 C8 1.39(2) yes
C7 C12 1.51(3) yes
C8 C9 1.38(3) yes
C9 C10 1.42(3) yes
C10 C11 1.29(2) yes
C11 C15 1.54(2) yes
C12 C13 1.55(3) yes
C12 C14 1.54(3) yes
C15 C16 1.51(2) yes
C15 C17 1.54(3) yes
C18 C19 1.40(2) yes
C18 C23 1.37(2) yes
C19 C20 1.38(2) yes
C19 C24 1.52(2) yes
C20 C21 1.37(2) yes
C21 C22 1.39(3) yes
C22 C23 1.39(2) yes
C23 C27 1.52(3) yes
C24 C25 1.54(2) yes
C24 C26 1.55(2) yes
C27 C28 1.54(3) yes
C27 C29 1.50(3) yes
C31 C32 1.40(3) yes
C31 C38 1.52(3) yes
C32 C33 1.50(3) yes
C33 C34 1.53(3) yes
C34 C35 1.51(3) yes
C35 C36 1.42(2) yes
C36 C37 1.50(2) yes
C37 C38 1.56(3) yes
C43 C44 1.32(2) yes
C46 C47 1.43(3) yes
C46 C51 1.37(3) yes
C47 C48 1.41(2) yes
C47 C52 1.51(3) yes
C48 C49 1.41(3) yes
C49 C50 1.30(3) yes
C50 C51 1.41(2) yes
C51 C55 1.48(3) yes
C52 C53 1.54(3) yes
C52 C54 1.54(3) yes
C55 C56 1.56(3) yes
C55 C57 1.53(3) yes
C58 C59 1.41(3) yes
C58 C63 1.39(4) yes
C59 C60 1.42(3) yes
C59 C64 1.49(4) yes
C60 C61 1.39(5) yes
C61 C62 1.35(4) yes
C62 C63 1.43(3) yes
C63 C67 1.55(3) yes
C64 C65 1.49(3) yes
C64 C66 1.49(4) yes
C67 C68 1.55(3) yes
C67 C69 1.51(3) yes
C71 C72 1.39(3) yes
C71 C78 1.48(3) yes
C72 C73 1.51(3) yes
C73 C74 1.55(3) yes
C74 C75 1.50(3) yes
C75 C76 1.39(2) yes
C76 C77 1.56(3) yes
C77 C78 1.48(3) yes
C3 H3 0.950 no
C4 H4 0.950 no
C8 H8 0.950 no
C9 H9 0.950 no
C10 H10 0.950 no
C12 H12 1.000 no
C13 H13A 0.980 no
C13 H13B 0.980 no
C13 H13C 0.980 no
C14 H14A 0.980 no
C14 H14B 0.980 no
C14 H14C 0.980 no
C15 H15 1.000 no
C16 H16A 0.980 no
C16 H16B 0.980 no
C16 H16C 0.980 no
C17 H17A 0.980 no
C17 H17B 0.980 no
C17 H17C 0.980 no
C20 H20 0.950 no
C21 H21 0.950 no
C22 H22 0.950 no
C24 H24 1.000 no
C25 H25A 0.980 no
C25 H25B 0.980 no
C25 H25C 0.980 no
C26 H26A 0.980 no
C26 H26B 0.980 no
C26 H26C 0.980 no
C27 H27 1.000 no
C28 H28A 0.980 no
C28 H28B 0.980 no
C28 H28C 0.980 no
C29 H29A 0.980 no
C29 H29B 0.980 no
C29 H29C 0.980 no
C31 H31 0.950 no
C32 H32 0.950 no
C33 H33A 0.990 no
C33 H33B 0.990 no
C34 H34A 0.990 no
C34 H34B 0.990 no
C35 H35 0.950 no
C36 H36 0.950 no
C37 H37A 0.990 no
C37 H37B 0.990 no
C38 H38A 0.990 no
C38 H38B 0.990 no
C43 H43 0.950 no
C44 H44 0.950 no
C48 H48 0.950 no
C49 H49 0.950 no
C50 H50 0.950 no
C52 H52 1.000 no
C53 H53A 0.980 no
C53 H53B 0.980 no
C53 H53C 0.980 no
C54 H54A 0.980 no
C54 H54B 0.980 no
C54 H54C 0.980 no
C55 H55 1.000 no
C56 H56A 0.980 no
C56 H56B 0.980 no
C56 H56C 0.980 no
C57 H57A 0.980 no
C57 H57B 0.980 no
C57 H57C 0.980 no
C60 H60 0.950 no
C61 H61 0.950 no
C62 H62 0.950 no
C64 H64 1.000 no
C65 H65A 0.980 no
C65 H65B 0.980 no
C65 H65C 0.980 no
C66 H66A 0.980 no
C66 H66B 0.980 no
C66 H66C 0.980 no
C67 H67 1.000 no
C68 H68A 0.980 no
C68 H68B 0.980 no
C68 H68C 0.980 no
C69 H69A 0.980 no
C69 H69B 0.980 no
C69 H69C 0.980 no
C71 H71 0.950 no
C72 H72 0.950 no
C73 H73A 0.990 no
C73 H73B 0.990 no
C74 H74A 0.990 no
C74 H74B 0.990 no
C75 H75 0.950 no
C76 H76 0.950 no
C77 H77A 0.990 no
C77 H77B 0.990 no
C78 H78A 0.990 no
C78 H78B 0.990 no

loop_
_geom_contact_atom_site_label_1
_geom_contact_atom_site_label_2
_geom_contact_distance
_geom_contact_publ_flag
_geom_contact_site_symmetry_2
Ir1 C6 3.430(15) no .
Ir41 C46 3.595(16) no .
Ir41 C58 3.416(17) no .
F1 N2 3.336(16) no .
F1 C6 3.257(18) no .
F1 C7 3.195(19) no .
F1 C12 3.37(2) no .
F1 C14 3.11(2) no .
F1 C27 3.46(2) no .
F1 C29 3.33(2) no .
F41 N45 3.283(17) no .
F41 C52 3.56(2) no .
F41 C54 3.33(2) no .
F41 C58 3.19(2) no .
F41 C63 3.17(2) no .
F41 C67 3.40(2) no .
F41 C69 3.13(3) no .
N2 C12 2.89(2) no .
N2 C15 2.95(2) no .
N2 C18 3.587(19) no .
N5 C6 3.560(19) no .
N5 C24 2.92(2) no .
N5 C27 2.96(2) no .
N5 C36 3.43(2) no .
N42 C52 2.96(3) no .
N42 C55 2.85(3) no .
N42 C58 3.54(2) no .
N42 C75 3.43(2) no .
N45 C46 3.56(2) no .
N45 C64 2.90(3) no .
N45 C65 3.55(3) no .
N45 C67 2.91(3) no .
C1 C7 3.34(2) no .
C1 C11 3.34(2) no .
C1 C12 3.60(2) no .
C1 C15 3.54(2) no .
C1 C19 3.56(2) no .
C1 C23 3.26(2) no .
C1 C27 3.31(2) no .
C3 C7 3.17(2) no .
C3 C11 3.53(2) no .
C3 C12 3.19(3) no .
C4 C6 3.57(2) no .
C4 C19 3.22(2) no .
C4 C23 3.41(2) no .
C4 C24 3.37(2) no .
C6 C9 2.74(2) no .
C6 C13 3.53(3) no .
C6 C16 3.44(2) no .
C7 C10 2.79(3) no .
C8 C11 2.77(2) no .
C8 C13 3.13(3) no .
C8 C14 3.06(3) no .
C10 C16 3.13(2) no .
C10 C17 2.97(3) no .
C17 C35 3.53(2) no .
C18 C21 2.73(2) no .
C18 C25 3.54(2) no .
C18 C36 3.31(2) no .
C19 C22 2.80(3) no .
C19 C36 3.55(2) no .
C20 C23 2.77(2) no .
C20 C25 3.21(2) no .
C20 C26 3.03(2) no .
C22 C28 3.08(3) no .
C22 C29 3.00(3) no .
C31 C34 3.08(3) no .
C32 C37 3.45(2) no .
C33 C36 3.44(3) no .
C33 C38 3.09(3) no .
C34 C37 3.15(2) no .
C34 C38 3.05(3) no .
C35 C38 3.12(2) no .
C41 C47 3.23(2) no .
C41 C51 3.49(2) no .
C41 C52 3.29(3) no .
C41 C59 3.30(2) no .
C41 C63 3.37(3) no .
C41 C64 3.50(3) no .
C43 C47 3.41(2) no .
C43 C51 3.20(3) no .
C43 C55 3.32(3) no .
C43 C56 3.55(3) no .
C43 C58 3.56(2) no .
C44 C46 3.56(2) no .
C44 C59 3.46(3) no .
C44 C63 3.17(3) no .
C44 C67 3.20(3) no .
C46 C49 2.72(2) no .
C46 C56 3.47(3) no .
C46 C75 3.28(3) no .
C47 C50 2.78(3) no .
C48 C51 2.82(3) no .
C48 C53 3.06(4) no .
C48 C54 3.07(3) no .
C50 C56 3.30(3) no .
C50 C57 2.96(3) no .
C51 C75 3.50(3) no .
C58 C61 2.77(3) no .
C58 C65 3.34(4) no .
C58 C68 3.58(4) no .
C59 C62 2.81(4) no .
C60 C63 2.80(4) no .
C60 C65 3.30(4) no .
C60 C66 2.95(4) no .
C62 C68 3.19(4) no .
C62 C69 3.15(3) no .
C71 C74 3.42(3) no .
C72 C77 3.11(3) no .
C73 C76 3.12(3) no .
C73 C77 3.09(3) no .
C73 C78 3.05(3) no .
C74 C77 3.15(3) no .
C75 C78 3.38(3) no .
F1 C43 3.108(19) no 4_565
F1 C44 2.893(19) no 4_565
F41 C3 2.93(2) no .
F41 C4 3.083(19) no .
C3 F41 2.93(2) no .
C4 F41 3.083(19) no .
C43 F1 3.108(19) no 2_655
C44 F1 2.893(19) no 2_655
Ir1 H15 3.5152 no .
Ir1 H27 3.2109 no .
Ir1 H29C 3.1363 no .
Ir1 H33B 3.4271 no .
Ir1 H34B 3.5945 no .
Ir1 H37B 3.2887 no .
Ir41 H52 3.2887 no .
Ir41 H54B 3.0838 no .
Ir41 H64 3.3476 no .
Ir41 H74A 3.3603 no .
Ir41 H78A 3.4265 no .
F1 H12 3.2220 no .
F1 H14B 2.2501 no .
F1 H27 2.7279 no .
F1 H29B 3.0572 no .
F1 H29C 3.0338 no .
F1 H31 2.5168 no .
F1 H32 2.3579 no .
F41 H52 2.8739 no .
F41 H54B 3.0780 no .
F41 H54C 2.9612 no .
F41 H67 3.2931 no .
F41 H69A 2.2602 no .
F41 H71 2.4003 no .
F41 H72 2.5046 no .
N2 H4 3.1167 no .
N2 H12 2.3749 no .
N2 H13A 3.5870 no .
N2 H15 2.4658 no .
N2 H16B 3.4333 no .
N2 H27 3.3111 no .
N2 H35 3.3727 no .
N5 H3 3.1232 no .
N5 H12 3.2983 no .
N5 H24 2.4352 no .
N5 H25A 3.4290 no .
N5 H27 2.4971 no .
N5 H35 3.5970 no .
N5 H36 2.6042 no .
N42 H44 3.1064 no .
N42 H52 2.4675 no .
N42 H55 2.3848 no .
N42 H56B 3.4149 no .
N42 H67 3.3275 no .
N42 H75 2.6038 no .
N42 H76 3.4653 no .
N45 H43 3.1117 no .
N45 H52 3.2807 no .
N45 H64 2.4690 no .
N45 H65A 3.1263 no .
N45 H67 2.4099 no .
N45 H76 3.3100 no .
C1 H3 3.2065 no .
C1 H4 3.2443 no .
C1 H12 2.9220 no .
C1 H15 2.8245 no .
C1 H24 3.1643 no .
C1 H27 2.5638 no .
C1 H35 2.7198 no .
C1 H36 2.4906 no .
C3 H12 2.5332 no .
C3 H13A 3.1102 no .
C3 H15 3.2714 no .
C3 H16B 3.5227 no .
C3 H24 3.5948 no .
C4 H12 3.0915 no .
C4 H24 2.8584 no .
C4 H25A 3.0029 no .
C4 H27 3.2527 no .
C6 H3 2.7691 no .
C6 H8 3.2441 no .
C6 H10 3.2156 no .
C6 H12 2.5831 no .
C6 H13A 3.4428 no .
C6 H15 2.5912 no .
C6 H16B 3.2457 no .
C7 H3 3.2894 no .
C7 H9 3.2635 no .
C7 H13A 2.7699 no .
C7 H13B 2.6508 no .
C7 H13C 3.3476 no .
C7 H14A 2.7971 no .
C7 H14B 2.6746 no .
C7 H14C 3.3615 no .
C8 H10 3.2657 no .
C8 H12 3.2895 no .
C8 H13A 3.5219 no .
C8 H13B 2.7990 no .
C8 H14A 2.8661 no .
C8 H14B 3.2182 no .
C10 H8 3.2732 no .
C10 H15 3.2433 no .
C10 H16A 2.8932 no .
C10 H16B 3.4142 no .
C10 H17A 2.8035 no .
C10 H17C 3.0555 no .
C11 H9 3.2093 no .
C11 H16A 2.7174 no .
C11 H16B 2.7078 no .
C11 H16C 3.3669 no .
C11 H17A 2.7907 no .
C11 H17B 3.3677 no .
C11 H17C 2.6406 no .
C11 H35 3.5578 no .
C12 H3 3.3170 no .
C12 H8 2.6391 no .
C12 H27 3.4986 no .
C13 H3 3.3808 no .
C13 H8 3.0434 no .
C13 H14A 2.7322 no .
C13 H14B 3.3974 no .
C13 H14C 2.7731 no .
C14 H8 2.8532 no .
C14 H13A 3.3834 no .
C14 H13B 2.8663 no .
C14 H13C 2.6527 no .
C14 H27 3.5403 no .
C15 H10 2.5911 no .
C15 H35 2.8631 no .
C16 H10 3.0667 no .
C16 H17A 2.6601 no .
C16 H17B 2.7497 no .
C16 H17C 3.3461 no .
C17 H10 2.6956 no .
C17 H16A 2.7118 no .
C17 H16B 3.3554 no .
C17 H16C 2.6782 no .
C17 H33B 3.3166 no .
C17 H34A 3.1292 no .
C17 H35 2.8389 no .
C18 H4 2.8041 no .
C18 H20 3.2229 no .
C18 H22 3.2288 no .
C18 H24 2.6092 no .
C18 H25A 3.4237 no .
C18 H27 2.6318 no .
C18 H28B 3.4685 no .
C18 H29C 3.5220 no .
C18 H37B 3.5357 no .
C18 H36 2.4076 no .
C19 H4 3.2711 no .
C19 H21 3.2696 no .
C19 H25A 2.7497 no .
C19 H25B 2.6987 no .
C19 H25C 3.3651 no .
C19 H26A 2.7925 no .
C19 H26B 2.6981 no .
C19 H26C 3.3778 no .
C19 H36 2.6468 no .
C20 H22 3.2409 no .
C20 H24 3.2984 no .
C20 H25A 3.5619 no .
C20 H25B 2.9287 no .
C20 H26A 2.8198 no .
C20 H26B 3.1739 no .
C20 H36 3.5317 no .
C22 H20 3.2367 no .
C22 H27 3.3004 no .
C22 H28A 2.9115 no .
C22 H28B 3.2272 no .
C22 H29A 2.7809 no .
C22 H29C 3.1568 no .
C22 H37B 3.5801 no .
C23 H21 3.2723 no .
C23 H28A 2.8285 no .
C23 H28B 2.6477 no .
C23 H28C 3.3647 no .
C23 H29A 2.7601 no .
C23 H29B 3.3388 no .
C23 H29C 2.6342 no .
C23 H37B 3.4597 no .
C23 H36 3.1530 no .
C24 H4 3.4169 no .
C24 H20 2.6479 no .
C24 H36 3.0016 no .
C25 H4 3.3180 no .
C25 H20 3.1294 no .
C25 H26A 2.7406 no .
C25 H26B 3.3934 no .
C25 H26C 2.7520 no .
C26 H20 2.7955 no .
C26 H25A 3.3902 no .
C26 H25B 2.8164 no .
C26 H25C 2.6750 no .
C26 H36 3.2563 no .
C27 H22 2.6136 no .
C28 H22 2.9364 no .
C28 H29A 2.6087 no .
C28 H29B 2.6855 no .
C28 H29C 3.3247 no .
C29 H22 2.7915 no .
C29 H28A 2.5907 no .
C29 H28B 3.3128 no .
C29 H28C 2.7261 no .
C29 H31 3.1846 no .
C31 H29C 3.0474 no .
C31 H33A 2.8690 no .
C31 H33B 3.3439 no .
C31 H34B 3.1801 no .
C31 H37A 3.3424 no .
C31 H37B 2.9400 no .
C31 H36 3.4343 no .
C32 H34A 3.2970 no .
C32 H34B 2.9658 no .
C32 H38A 3.3058 no .
C32 H38B 2.6890 no .
C32 H35 3.2938 no .
C33 H17C 2.9785 no .
C33 H38B 2.7231 no .
C33 H31 3.3965 no .
C33 H35 3.0588 no .
C34 H17B 3.5215 no .
C34 H17C 2.9014 no .
C34 H37A 3.3112 no .
C34 H38B 2.6674 no .
C34 H32 3.2461 no .
C34 H36 3.3943 no .
C35 H15 3.1253 no .
C35 H17B 3.4603 no .
C35 H17C 2.9831 no .
C35 H33A 3.3354 no .
C35 H33B 3.0112 no .
C35 H37A 2.9909 no .
C35 H37B 3.3758 no .
C35 H38B 3.1890 no .
C35 H32 3.3814 no .
C36 H24 3.4983 no .
C36 H26B 2.9955 no .
C36 H34A 3.3001 no .
C36 H34B 2.6556 no .
C36 H38A 3.3393 no .
C36 H38B 2.9444 no .
C36 H31 3.2950 no .
C37 H26B 3.5975 no .
C37 H29C 3.4609 no .
C37 H34B 2.7969 no .
C37 H31 3.0040 no .
C37 H35 3.4464 no .
C38 H29C 3.5017 no .
C38 H33A 3.1515 no .
C38 H34B 2.6889 no .
C38 H32 3.4171 no .
C38 H36 3.2961 no .
C41 H43 3.1911 no .
C41 H44 3.1860 no .
C41 H52 2.5574 no .
C41 H55 3.0265 no .
C41 H64 2.7675 no .
C41 H67 2.9738 no .
C41 H75 2.4976 no .
C41 H76 2.6560 no .
C43 H52 3.2019 no .
C43 H55 2.8522 no .
C43 H56B 3.0319 no .
C43 H67 3.1167 no .
C44 H55 3.5795 no .
C44 H64 3.3270 no .
C44 H65A 3.1331 no .
C44 H67 2.5336 no .
C44 H68C 3.2730 no .
C46 H43 2.7741 no .
C46 H48 3.2880 no .
C46 H50 3.2130 no .
C46 H52 2.6429 no .
C46 H53A 3.5764 no .
C46 H54B 3.4931 no .
C46 H55 2.5283 no .
C46 H56B 3.2671 no .
C46 H75 2.3549 no .
C47 H49 3.2783 no .
C47 H53A 2.7362 no .
C47 H53B 2.6644 no .
C47 H53C 3.3466 no .
C47 H54A 2.8327 no .
C47 H54B 2.6101 no .
C47 H54C 3.3427 no .
C47 H74A 3.5981 no .
C47 H75 3.0995 no .
C48 H50 3.2206 no .
C48 H52 3.3166 no .
C48 H53A 3.4072 no .
C48 H53B 2.7314 no .
C48 H54A 2.9293 no .
C48 H54B 3.1692 no .
C50 H48 3.2199 no .
C50 H55 3.3132 no .
C50 H56A 3.2623 no .
C50 H56B 3.3833 no .
C50 H57A 3.1971 no .
C50 H57B 2.6331 no .
C50 H75 3.4501 no .
C51 H43 3.2432 no .
C51 H49 3.2341 no .
C51 H56A 2.8994 no .
C51 H56B 2.5949 no .
C51 H56C 3.3288 no .
C51 H57A 2.7085 no .
C51 H57B 2.6389 no .
C51 H57C 3.3143 no .
C51 H75 2.6032 no .
C52 H48 2.6663 no .
C53 H48 2.9207 no .
C53 H54A 2.6650 no .
C53 H54B 3.3816 no .
C53 H54C 2.8290 no .
C54 H48 2.9470 no .
C54 H53A 3.3838 no .
C54 H53B 2.8162 no .
C54 H53C 2.6769 no .
C54 H72 3.2371 no .
C55 H43 3.3618 no .
C55 H50 2.6965 no .
C55 H75 2.9484 no .
C56 H43 3.2113 no .
C56 H50 3.2605 no .
C56 H57A 3.3730 no .
C56 H57B 2.7866 no .
C56 H57C 2.6431 no .
C57 H50 2.7308 no .
C57 H56A 2.5928 no .
C57 H56B 3.3520 no .
C57 H56C 2.8646 no .
C57 H75 3.2478 no .
C58 H44 2.7687 no .
C58 H60 3.2435 no .
C58 H62 3.2434 no .
C58 H64 2.6160 no .
C58 H65A 3.2009 no .
C58 H65B 3.5838 no .
C58 H67 2.6191 no .
C58 H68C 3.4369 no .
C58 H69A 3.5665 no .
C59 H61 3.3206 no .
C59 H65A 2.7427 no .
C59 H65B 2.6069 no .
C59 H65C 3.3081 no .
C59 H66A 2.5714 no .
C59 H66B 2.7978 no .
C59 H66C 3.3014 no .
C59 H76 3.5306 no .
C60 H62 3.2129 no .
C60 H64 3.2958 no .
C60 H65B 3.0248 no .
C60 H66A 2.5284 no .
C60 H66B 3.3114 no .
C62 H60 3.2067 no .
C62 H67 3.3852 no .
C62 H68B 2.9367 no .
C62 H68C 3.4244 no .
C62 H69A 3.2649 no .
C62 H69B 2.9614 no .
C63 H44 3.2718 no .
C63 H61 3.3001 no .
C63 H68A 3.3931 no .
C63 H68B 2.7613 no .
C63 H68C 2.7103 no .
C63 H69A 2.6581 no .
C63 H69B 2.8141 no .
C63 H69C 3.3784 no .
C64 H60 2.6836 no .
C64 H76 2.8482 no .
C65 H60 3.3398 no .
C65 H66A 2.8505 no .
C65 H66B 3.2856 no .
C65 H66C 2.5297 no .
C66 H60 2.6622 no .
C66 H65A 3.3003 no .
C66 H65B 2.8015 no .
C66 H65C 2.5658 no .
C66 H77A 3.2271 no .
C66 H78A 3.3814 no .
C66 H76 3.0258 no .
C67 H44 3.2971 no .
C67 H52 3.4822 no .
C67 H62 2.7326 no .
C68 H44 3.4371 no .
C68 H62 3.0867 no .
C68 H69A 3.3694 no .
C68 H69B 2.6694 no .
C68 H69C 2.7620 no .
C69 H52 3.5266 no .
C69 H62 2.9646 no .
C69 H68A 2.7100 no .
C69 H68B 2.7369 no .
C69 H68C 3.3643 no .
C71 H73A 2.6466 no .
C71 H73B 3.2807 no .
C71 H77A 3.2578 no .
C71 H77B 2.9650 no .
C71 H76 3.2595 no .
C72 H54B 3.0936 no .
C72 H74A 2.9981 no .
C72 H74B 3.3436 no .
C72 H77B 3.2555 no .
C72 H78A 3.3221 no .
C72 H78B 2.8480 no .
C72 H75 3.4071 no .
C73 H54B 3.4858 no .
C73 H77B 2.7755 no .
C73 H78B 3.1045 no .
C73 H71 3.3828 no .
C73 H75 3.2625 no .
C74 H54B 3.4290 no .
C74 H77B 2.8206 no .
C74 H72 3.0601 no .
C74 H76 3.4287 no .
C75 H55 3.3558 no .
C75 H57A 2.9505 no .
C75 H73A 2.9626 no .
C75 H73B 3.3143 no .
C75 H77A 3.3203 no .
C75 H77B 2.6942 no .
C75 H72 3.3075 no .
C76 H57A 3.4713 no .
C76 H64 2.9563 no .
C76 H66B 2.9735 no .
C76 H73A 3.2317 no .
C76 H74A 3.3591 no .
C76 H74B 2.9483 no .
C76 H78A 2.9985 no .
C76 H78B 3.3091 no .
C76 H71 3.3351 no .
C77 H66B 2.8405 no .
C77 H73A 2.7300 no .
C77 H74B 3.2545 no .
C77 H71 3.2036 no .
C77 H75 3.4166 no .
C78 H66B 3.0381 no .
C78 H73A 2.7000 no .
C78 H72 3.3842 no .
C78 H76 3.0442 no .
H3 H4 2.4679 no .
H3 H12 2.8412 no .
H3 H13A 2.6403 no .
H3 H16B 3.3013 no .
H4 H24 3.1143 no .
H4 H25A 2.5079 no .
H8 H9 2.3216 no .
H8 H12 3.5770 no .
H8 H13B 2.5218 no .
H8 H14A 2.3709 no .
H8 H14B 3.1571 no .
H9 H10 2.3641 no .
H10 H15 3.5168 no .
H10 H16A 2.6113 no .
H10 H16B 3.5631 no .
H10 H17A 2.2376 no .
H10 H17C 2.9120 no .
H12 H13A 2.2954 no .
H12 H13B 2.8599 no .
H12 H13C 2.4291 no .
H12 H14A 2.8613 no .
H12 H14B 2.3889 no .
H12 H14C 2.3223 no .
H12 H27 2.6988 no .
H13A H14C 3.5837 no .
H13B H14A 2.6991 no .
H13B H14C 3.2288 no .
H13C H14A 2.8463 no .
H13C H14B 3.5755 no .
H13C H14C 2.5146 no .
H14B H27 3.1749 no .
H14B H29B 3.4690 no .
H14C H27 3.4310 no .
H14C H28C 3.0980 no .
H15 H16A 2.8466 no .
H15 H16B 2.3354 no .
H15 H16C 2.3418 no .
H15 H17A 2.8723 no .
H15 H17B 2.3305 no .
H15 H17C 2.4187 no .
H15 H35 2.1848 no .
H16A H17A 2.4959 no .
H16A H17B 3.0780 no .
H16A H17C 3.5704 no .
H16B H17A 3.5720 no .
H16C H17A 2.8932 no .
H16C H17B 2.5563 no .
H16C H17C 3.5900 no .
H17B H34A 2.8473 no .
H17B H35 2.8023 no .
H17C H33B 2.3561 no .
H17C H34A 2.5357 no .
H17C H35 2.4818 no .
H20 H21 2.3097 no .
H20 H24 3.5768 no .
H20 H25B 2.6504 no .
H20 H26A 2.2962 no .
H20 H26B 3.0819 no .
H21 H22 2.3390 no .
H22 H27 3.5659 no .
H22 H28A 2.4895 no .
H22 H28B 3.2657 no .
H22 H29A 2.2847 no .
H22 H29C 3.1108 no .
H24 H25A 2.3208 no .
H24 H25B 2.8620 no .
H24 H25C 2.3945 no .
H24 H26A 2.8725 no .
H24 H26B 2.3902 no .
H24 H26C 2.3464 no .
H24 H35 3.4744 no .
H24 H36 2.7111 no .
H25A H26C 3.5986 no .
H25B H26A 2.6510 no .
H25B H26C 3.1434 no .
H25C H26A 2.9155 no .
H25C H26B 3.5838 no .
H25C H26C 2.5117 no .
H26B H37A 3.3443 no .
H26B H36 2.6248 no .
H27 H28A 2.8704 no .
H27 H28B 2.4445 no .
H27 H28C 2.3131 no .
H27 H29A 2.8435 no .
H27 H29B 2.2960 no .
H27 H29C 2.3838 no .
H28A H29A 2.3490 no .
H28A H29B 2.8894 no .
H28A H29C 3.4882 no .
H28B H29A 3.4743 no .
H28B H29B 3.5984 no .
H28C H29A 2.9785 no .
H28C H29B 2.5769 no .
H29B H31 3.2281 no .
H29C H37B 2.8954 no .
H29C H38A 3.4356 no .
H29C H31 2.3451 no .
H33A H34A 2.5415 no .
H33A H34B 2.2171 no .
H33A H38B 2.5494 no .
H33A H32 2.7059 no .
H33B H34A 2.2200 no .
H33B H34B 2.8127 no .
H33B H32 2.2814 no .
H33B H35 3.2397 no .
H34A H38B 3.5591 no .
H34A H35 2.3469 no .
H34B H37A 2.7219 no .
H34B H38A 3.5806 no .
H34B H38B 2.1009 no .
H34B H35 2.8571 no .
H34B H36 3.5654 no .
H37A H38A 2.5364 no .
H37A H38B 2.2752 no .
H37A H36 2.6358 no .
H37B H38A 2.2736 no .
H37B H38B 2.8569 no .
H37B H31 3.1154 no .
H37B H36 2.2528 no .
H38A H31 2.3494 no .
H38B H31 2.8647 no .
H43 H44 2.4444 no .
H43 H55 3.1240 no .
H43 H56B 2.4873 no .
H43 H56C 3.4995 no .
H44 H65A 3.0240 no .
H44 H67 2.8000 no .
H44 H68C 2.7636 no .
H48 H49 2.3506 no .
H48 H53A 3.4404 no .
H48 H53B 2.3457 no .
H48 H54A 2.5136 no .
H48 H54B 3.2122 no .
H49 H50 2.2129 no .
H50 H56A 2.9574 no .
H50 H56B 3.5181 no .
H50 H57A 3.1057 no .
H50 H57B 2.1191 no .
H50 H57C 3.5688 no .
H52 H53A 2.3222 no .
H52 H53B 2.8661 no .
H52 H53C 2.4081 no .
H52 H54A 2.8597 no .
H52 H54B 2.4409 no .
H52 H54C 2.2923 no .
H52 H67 2.6869 no .
H52 H69A 3.1958 no .
H52 H69C 3.3791 no .
H53A H54A 3.5966 no .
H53B H54A 2.5870 no .
H53B H54C 3.2525 no .
H53C H54A 2.7987 no .
H53C H54C 2.6136 no .
H53C H69C 3.3034 no .
H54B H73B 3.4134 no .
H54B H74A 2.9002 no .
H54B H72 2.4567 no .
H54B H75 3.4262 no .
H54C H69A 3.3474 no .
H54C H72 3.1806 no .
H55 H56A 2.8638 no .
H55 H56B 2.5097 no .
H55 H56C 2.2785 no .
H55 H57A 2.3201 no .
H55 H57B 2.8613 no .
H55 H57C 2.3990 no .
H55 H64 3.5448 no .
H55 H75 2.6329 no .
H55 H76 3.1714 no .
H56A H57A 3.5391 no .
H56A H57B 2.5155 no .
H56A H57C 2.6795 no .
H56B H57B 3.5623 no .
H56B H57C 3.5841 no .
H56C H57B 3.2962 no .
H56C H57C 2.6512 no .
H57A H74B 3.3821 no .
H57A H75 2.6453 no .
H57A H76 3.5724 no .
H60 H61 2.3270 no .
H60 H64 3.5728 no .
H60 H65B 2.9368 no .
H60 H66A 1.9765 no .
H60 H66B 3.1352 no .
H60 H66C 3.4345 no .
H61 H62 2.2907 no .
H62 H68B 2.5857 no .
H62 H68C 3.5074 no .
H62 H69A 3.2294 no .
H62 H69B 2.4972 no .
H64 H65A 2.2369 no .
H64 H65B 2.8172 no .
H64 H65C 2.3868 no .
H64 H66A 2.8074 no .
H64 H66B 2.2066 no .
H64 H66C 2.4263 no .
H64 H76 2.0251 no .
H65A H66C 3.3943 no .
H65B H66A 2.8376 no .
H65B H66C 2.9149 no .
H65C H66A 3.0468 no .
H65C H66B 3.3767 no .
H65C H66C 2.2346 no .
H66A H78A 3.5970 no .
H66B H77A 2.3683 no .
H66B H78A 2.4491 no .
H66B H76 2.4836 no .
H66C H77A 3.3065 no .
H66C H76 3.3393 no .
H67 H68A 2.3670 no .
H67 H68B 2.8740 no .
H67 H68C 2.3731 no .
H67 H69A 2.3879 no .
H67 H69B 2.8431 no .
H67 H69C 2.2891 no .
H68A H69B 2.9167 no .
H68A H69C 2.5848 no .
H68B H69A 3.5993 no .
H68B H69B 2.5146 no .
H68B H69C 3.0952 no .
H68C H69B 3.5745 no .
H73A H74A 2.8373 no .
H73A H74B 2.2477 no .
H73A H77B 2.2157 no .
H73A H78B 2.4974 no .
H73A H71 3.5683 no .
H73A H72 2.8531 no .
H73B H74A 2.2500 no .
H73B H74B 2.5529 no .
H73B H72 2.3406 no .
H74A H72 3.2241 no .
H74A H75 2.2543 no .
H74B H77B 2.6757 no .
H74B H75 2.6662 no .
H77A H78A 2.1564 no .
H77A H78B 2.5114 no .
H77A H76 2.3968 no .
H77B H78A 2.7630 no .
H77B H78B 2.1592 no .
H77B H76 2.8991 no .
H78A H71 2.2322 no .
H78A H76 3.2435 no .
H78B H71 2.6746 no .
H31 H32 2.2929 no .
H35 H36 2.2948 no .
H71 H72 2.2865 no .
H75 H76 2.2645 no .
F1 H43 2.7371 no 4_565
F1 H44 2.2498 no 4_565
F1 H68C 3.5334 no 4_565
F41 H3 2.3352 no .
F41 H4 2.6709 no .
F41 H13A 3.4178 no .
C3 H69A 3.2450 no .
C3 H71 3.1704 no .
C4 H69A 3.1966 no .
C4 H71 3.1984 no .
C6 H21 3.5125 no 1_556
C7 H22 3.5426 no 1_556
C7 H43 3.2276 no 4_565
C8 H22 3.1298 no 1_556
C8 H29A 3.2425 no 1_556
C8 H43 2.8331 no 4_565
C8 H53A 3.2657 no 4_565
C9 H22 3.3369 no 1_556
C9 H29A 3.2414 no 1_556
C9 H29C 3.4267 no 1_556
C9 H37B 3.1548 no 1_556
C9 H38A 3.4922 no 1_556
C9 H43 3.0466 no 4_565
C9 H56B 2.8183 no 4_565
C10 H37B 2.9200 no 1_556
C10 H38A 3.5834 no 1_556
C10 H56B 2.7766 no 4_565
C11 H56B 3.5109 no 4_565
C13 H22 3.4139 no 1_556
C13 H54C 3.1415 no .
C13 H69A 3.2382 no .
C13 H69C 3.3392 no .
C14 H43 3.5896 no 4_565
C14 H53A 3.1764 no 4_565
C14 H67 3.5648 no 4_565
C14 H68A 3.0919 no 4_565
C14 H68C 3.6000 no 4_565
C16 H20 3.3758 no 1_556
C16 H21 3.4607 no 1_556
C16 H26A 3.0426 no 5_765
C16 H73A 3.2986 no 5_766
C17 H73A 3.0546 no 5_766
C18 H61 3.5787 no .
C19 H61 3.2821 no .
C20 H16A 3.3455 no 1_554
C20 H16B 3.2116 no 1_554
C20 H61 3.1533 no .
C20 H73B 3.0414 no 1_554
C20 H72 3.5315 no 1_554
C21 H16A 3.5112 no 1_554
C21 H16B 3.1214 no 1_554
C21 H61 3.3563 no .
C21 H72 3.2417 no 1_554
C24 H26C 3.0164 no 5_765
C25 H17B 3.5419 no 5_765
C25 H26C 3.1743 no 5_765
C25 H60 3.3834 no .
C25 H61 3.4448 no .
C25 H73B 3.4658 no 1_554
C26 H16C 3.2312 no 5_765
C26 H24 3.3032 no 5_765
C26 H25C 3.2669 no 5_765
C26 H26C 3.3778 no 5_765
C26 H78B 3.2505 no 5_765
C28 H62 3.2398 no .
C28 H69B 3.0909 no .
C29 H9 3.2947 no 1_554
C29 H68C 3.3567 no 4_565
C31 H44 3.4173 no 4_565
C31 H49 3.2487 no 4_564
C31 H50 3.3497 no 4_564
C31 H65A 3.5035 no 4_565
C32 H44 3.3033 no 4_565
C32 H65A 3.4355 no 4_565
C33 H56C 3.4788 no 4_565
C34 H66A 3.4669 no 5_765
C34 H66B 3.2922 no 5_765
C34 H66C 3.4578 no 5_765
C34 H77A 3.4437 no 5_765
C34 H78A 3.5317 no 5_765
C35 H25C 3.4196 no 5_765
C35 H78A 3.4398 no 5_765
C36 H78A 3.4720 no 5_765
C36 H78B 3.4085 no 5_765
C37 H10 2.9749 no 1_554
C37 H77A 3.5667 no 5_765
C37 H78B 3.1754 no 5_765
C38 H9 3.5337 no 1_554
C38 H10 3.4825 no 1_554
C38 H50 3.2155 no 4_564
C43 H14B 3.2155 no 2_655
C43 H32 3.0648 no 2_655
C44 H14B 3.2078 no 2_655
C44 H32 2.9682 no 2_655
C46 H9 3.5495 no 2_655
C49 H9 3.4127 no 2_655
C49 H38A 3.5401 no 2_656
C49 H65A 3.3964 no 1_556
C49 H65B 2.9505 no 1_556
C49 H31 3.1654 no 2_656
C50 H9 3.2212 no 2_655
C50 H38A 2.9882 no 2_656
C50 H65B 2.9285 no 1_556
C50 H31 3.4893 no 2_656
C51 H9 3.2982 no 2_655
C53 H8 3.2095 no 2_655
C53 H14A 3.1169 no 2_655
C54 H13A 3.3187 no .
C54 H61 3.2573 no 1_556
C56 H9 3.5411 no 2_655
C56 H10 3.3965 no 2_655
C56 H33B 3.4132 no 2_655
C56 H38A 3.5439 no 2_656
C58 H49 3.4516 no 1_554
C59 H49 3.4144 no 1_554
C60 H25A 2.9885 no .
C60 H25B 3.3356 no .
C60 H74A 2.8822 no 1_554
C61 H4 3.1020 no .
C61 H25A 3.0396 no .
C61 H25B 3.4176 no .
C61 H48 3.3347 no 1_554
C61 H54A 3.2104 no 1_554
C61 H54B 3.3900 no 1_554
C61 H74A 3.1648 no 1_554
C62 H4 2.8536 no .
C62 H28B 3.2074 no .
C62 H48 3.1178 no 1_554
C62 H54A 3.2465 no 1_554
C63 H4 3.2399 no .
C63 H48 3.5075 no 1_554
C65 H49 3.1064 no 1_554
C65 H50 3.2959 no 1_554
C66 H34A 2.9365 no 5_765
C66 H34B 3.3274 no 5_765
C68 H14B 3.2808 no 2_655
C68 H14C 3.4172 no 2_655
C68 H29B 3.1981 no 2_655
C68 H48 3.4692 no 1_554
C69 H4 3.5585 no .
C69 H12 3.5912 no .
C69 H13A 3.3692 no .
C69 H13C 3.1541 no .
C69 H28B 3.2883 no .
C71 H3 3.4483 no .
C71 H26B 3.4529 no 5_765
C72 H3 3.4148 no .
C72 H20 3.4014 no 1_556
C72 H21 3.3651 no 1_556
C73 H16C 3.4129 no 5_766
C73 H17A 3.5472 no 5_766
C73 H17B 3.2328 no 5_766
C73 H20 3.2550 no 1_556
C73 H25B 3.4112 no 1_556
C73 H60 3.5672 no 1_556
C74 H60 2.9844 no 1_556
C77 H34B 3.3875 no 5_765
C77 H37A 2.9978 no 5_765
C78 H26B 2.9928 no 5_765
C78 H34B 3.5869 no 5_765
C78 H37A 2.9153 no 5_765
H3 F41 2.3352 no .
H3 C71 3.4483 no .
H3 C72 3.4148 no .
H3 H21 2.8961 no 1_556
H3 H54C 3.4968 no .
H3 H69A 3.0347 no .
H3 H71 2.8163 no .
H3 H72 2.7639 no .
H4 F41 2.6709 no .
H4 C61 3.1020 no .
H4 C62 2.8536 no .
H4 C63 3.2399 no .
H4 C69 3.5585 no .
H4 H61 3.3912 no .
H4 H62 3.0130 no .
H4 H69A 2.9243 no .
H4 H69B 3.4638 no .
H4 H71 2.8961 no .
H8 C53 3.2095 no 4_565
H8 H22 3.2417 no 1_556
H8 H29A 2.8815 no 1_556
H8 H43 3.0084 no 4_565
H8 H53A 2.3619 no 4_565
H8 H53B 3.3309 no 4_565
H9 C29 3.2947 no 1_556
H9 C38 3.5337 no 1_556
H9 C46 3.5495 no 4_565
H9 C49 3.4127 no 4_565
H9 C50 3.2212 no 4_565
H9 C51 3.2982 no 4_565
H9 C56 3.5411 no 4_565
H9 H22 3.5768 no 1_556
H9 H29A 2.8892 no 1_556
H9 H29C 2.8044 no 1_556
H9 H37B 2.8797 no 1_556
H9 H38A 2.8081 no 1_556
H9 H43 3.3441 no 4_565
H9 H50 3.5573 no 4_565
H9 H56A 3.5764 no 4_565
H9 H56B 2.8054 no 4_565
H10 C37 2.9749 no 1_556
H10 C38 3.4825 no 1_556
H10 C56 3.3965 no 4_565
H10 H37A 2.8247 no 1_556
H10 H37B 2.3969 no 1_556
H10 H38A 2.9812 no 1_556
H10 H56A 3.1697 no 4_565
H10 H56B 2.7583 no 4_565
H12 C69 3.5912 no .
H12 H69A 3.1632 no .
H12 H69B 3.3078 no .
H13A F41 3.4178 no .
H13A C54 3.3187 no .
H13A C69 3.3692 no .
H13A H21 3.2973 no 1_556
H13A H22 3.2112 no 1_556
H13A H54C 2.3400 no .
H13A H69A 2.7471 no .
H13A H69C 3.1971 no .
H13B H22 2.7966 no 1_556
H13B H28A 3.5651 no 1_556
H13B H53A 3.5550 no 4_565
H13B H54C 3.3083 no .
H13C C69 3.1541 no .
H13C H54C 3.3806 no .
H13C H69A 2.9954 no .
H13C H69B 3.3182 no .
H13C H69C 2.6566 no .
H14A C53 3.1169 no 4_565
H14A H43 3.4882 no 4_565
H14A H53A 2.2107 no 4_565
H14A H53C 3.2958 no 4_565
H14A H67 3.2973 no 4_565
H14A H68A 3.2731 no 4_565
H14B C43 3.2155 no 4_565
H14B C44 3.2078 no 4_565
H14B C68 3.2808 no 4_565
H14B H43 2.9795 no 4_565
H14B H44 2.9534 no 4_565
H14B H53A 3.5352 no 4_565
H14B H67 3.1107 no 4_565
H14B H68A 2.8892 no 4_565
H14B H68C 2.9609 no 4_565
H14C C68 3.4172 no 4_565
H14C H68A 2.6292 no 4_565
H14C H68C 3.4215 no 4_565
H15 H25C 3.4559 no 5_765
H15 H26A 3.3036 no 5_765
H15 H26C 3.3363 no 5_765
H16A C20 3.3455 no 1_556
H16A C21 3.5112 no 1_556
H16A H20 3.1199 no 1_556
H16A H21 3.4679 no 1_556
H16A H26A 3.5823 no 1_556
H16A H26B 3.5316 no 1_556
H16A H37A 3.2597 no 1_556
H16A H37B 3.2934 no 1_556
H16A H73A 3.0587 no 5_766
H16A H78B 2.9968 no 5_766
H16B C20 3.2116 no 1_556
H16B C21 3.1214 no 1_556
H16B H20 2.8046 no 1_556
H16B H21 2.6822 no 1_556
H16B H26A 3.0237 no 5_765
H16B H72 3.5462 no .
H16C C26 3.2312 no 5_765
H16C C73 3.4129 no 5_766
H16C H20 3.1324 no 5_765
H16C H25B 3.2405 no 5_765
H16C H26A 2.3136 no 5_765
H16C H26C 3.4425 no 5_765
H16C H73A 2.7997 no 5_766
H16C H73B 3.1538 no 5_766
H17A C73 3.5472 no 5_766
H17A H37A 3.4929 no 1_556
H17A H73A 2.6606 no 5_766
H17A H74B 3.3951 no 5_766
H17A H77B 2.9440 no 5_766
H17B C25 3.5419 no 5_765
H17B C73 3.2328 no 5_766
H17B H25B 2.8577 no 5_765
H17B H25C 3.3316 no 5_765
H17B H73A 2.6428 no 5_766
H17B H73B 3.0767 no 5_766
H17B H74B 3.1500 no 5_766
H17C H56B 3.4344 no 4_565
H17C H56C 3.5363 no 4_565
H20 C16 3.3758 no 1_554
H20 C72 3.4014 no 1_554
H20 C73 3.2550 no 1_554
H20 H16A 3.1199 no 1_554
H20 H16B 2.8046 no 1_554
H20 H16C 3.1324 no 5_765
H20 H61 3.4681 no .
H20 H73A 3.5684 no 1_554
H20 H73B 2.4758 no 1_554
H20 H72 3.1710 no 1_554
H21 C6 3.5125 no 1_554
H21 C16 3.4607 no 1_554
H21 C72 3.3651 no 1_554
H21 H3 2.8961 no 1_554
H21 H13A 3.2973 no 1_554
H21 H16A 3.4679 no 1_554
H21 H16B 2.6822 no 1_554
H21 H54B 3.3201 no 1_554
H21 H54C 3.2086 no 1_554
H21 H73B 3.5601 no 1_554
H21 H72 2.5850 no 1_554
H22 C7 3.5426 no 1_554
H22 C8 3.1298 no 1_554
H22 C9 3.3369 no 1_554
H22 C13 3.4139 no 1_554
H22 H8 3.2417 no 1_554
H22 H9 3.5768 no 1_554
H22 H13A 3.2112 no 1_554
H22 H13B 2.7966 no 1_554
H22 H54C 3.5280 no 1_554
H24 C26 3.3032 no 5_765
H24 H25C 3.2721 no 5_765
H24 H26C 2.3400 no 5_765
H25A C60 2.9885 no .
H25A C61 3.0396 no .
H25A H26C 3.3480 no 5_765
H25A H60 2.9800 no .
H25A H61 3.0502 no .
H25A H78A 3.2414 no .
H25A H71 3.1187 no .
H25B C60 3.3356 no .
H25B C61 3.4176 no .
H25B C73 3.4112 no 1_554
H25B H16C 3.2405 no 5_765
H25B H17B 2.8577 no 5_765
H25B H60 2.9112 no .
H25B H61 3.0659 no .
H25B H73A 3.5627 no 1_554
H25B H73B 2.5175 no 1_554
H25C C26 3.2669 no 5_765
H25C C35 3.4196 no 5_765
H25C H15 3.4559 no 5_765
H25C H17B 3.3316 no 5_765
H25C H24 3.2721 no 5_765
H25C H26B 3.0876 no 5_765
H25C H26C 2.6957 no 5_765
H25C H78A 3.1025 no .
H25C H35 3.0079 no 5_765
H26A C16 3.0426 no 5_765
H26A H15 3.3036 no 5_765
H26A H16A 3.5823 no 1_554
H26A H16B 3.0237 no 5_765
H26A H16C 2.3136 no 5_765
H26A H78B 3.3866 no 5_765
H26B C71 3.4529 no 5_765
H26B C78 2.9928 no 5_765
H26B H16A 3.5316 no 1_554
H26B H25C 3.0876 no 5_765
H26B H78A 2.8303 no 5_765
H26B H78B 2.4115 no 5_765
H26B H71 3.5183 no 5_765
H26C C24 3.0164 no 5_765
H26C C25 3.1743 no 5_765
H26C C26 3.3778 no 5_765
H26C H15 3.3363 no 5_765
H26C H16C 3.4425 no 5_765
H26C H24 2.3400 no 5_765
H26C H25A 3.3480 no 5_765
H26C H25C 2.6957 no 5_765
H26C H26C 2.8490 no 5_765
H26C H78A 3.5897 no 5_765
H26C H78B 3.5838 no 5_765
H26C H71 3.4969 no 5_765
H28A H13B 3.5651 no 1_554
H28A H62 3.5587 no .
H28B C62 3.2074 no .
H28B C69 3.2883 no .
H28B H62 2.2968 no .
H28B H68B 3.3171 no .
H28B H69B 2.3348 no .
H28C H68A 3.5620 no 4_565
H28C H69B 3.0342 no .
H29A C8 3.2425 no 1_554
H29A C9 3.2414 no 1_554
H29A H8 2.8815 no 1_554
H29A H9 2.8892 no 1_554
H29A H53B 3.5938 no 4_564
H29B C68 3.1981 no 4_565
H29B H48 3.4208 no 4_564
H29B H49 3.5539 no 4_564
H29B H68A 3.3568 no 4_565
H29B H68B 3.4664 no 4_565
H29B H68C 2.3814 no 4_565
H29C C9 3.4267 no 1_554
H29C H9 2.8044 no 1_554
H29C H49 3.4795 no 4_564
H33B C56 3.4132 no 4_565
H33B H56B 3.3704 no 4_565
H33B H56C 2.6342 no 4_565
H34A C66 2.9365 no 5_765
H34A H66A 2.6192 no 5_765
H34A H66B 2.8210 no 5_765
H34A H66C 2.8716 no 5_765
H34A H78A 3.5359 no 5_765
H34B C66 3.3274 no 5_765
H34B C77 3.3875 no 5_765
H34B C78 3.5869 no 5_765
H34B H66A 3.4603 no 5_765
H34B H66B 2.8501 no 5_765
H34B H66C 3.1495 no 5_765
H34B H77A 2.5242 no 5_765
H34B H78A 3.0440 no 5_765
H37A C77 2.9978 no 5_765
H37A C78 2.9153 no 5_765
H37A H10 2.8247 no 1_554
H37A H16A 3.2597 no 1_554
H37A H17A 3.4929 no 1_554
H37A H77A 2.7675 no 5_765
H37A H77B 2.8128 no 5_765
H37A H78A 3.0141 no 5_765
H37A H78B 2.3320 no 5_765
H37B C9 3.1548 no 1_554
H37B C10 2.9200 no 1_554
H37B H9 2.8797 no 1_554
H37B H10 2.3969 no 1_554
H37B H16A 3.2934 no 1_554
H37B H78B 3.5699 no 5_765
H38A C9 3.4922 no 1_554
H38A C10 3.5834 no 1_554
H38A C49 3.5401 no 4_564
H38A C50 2.9882 no 4_564
H38A C56 3.5439 no 4_564
H38A H9 2.8081 no 1_554
H38A H10 2.9812 no 1_554
H38A H49 3.5075 no 4_564
H38A H50 2.4869 no 4_564
H38A H56A 2.8558 no 4_564
H38A H56B 3.4942 no 4_564
H38B H50 3.4759 no 4_564
H38B H77A 3.2262 no 5_765
H43 F1 2.7371 no 2_655
H43 C7 3.2276 no 2_655
H43 C8 2.8331 no 2_655
H43 C9 3.0466 no 2_655
H43 C14 3.5896 no 2_655
H43 H8 3.0084 no 2_655
H43 H9 3.3441 no 2_655
H43 H14A 3.4882 no 2_655
H43 H14B 2.9795 no 2_655
H43 H32 2.8107 no 2_655
H44 F1 2.2498 no 2_655
H44 C31 3.4173 no 2_655
H44 C32 3.3033 no 2_655
H44 H14B 2.9534 no 2_655
H44 H49 3.0224 no 1_554
H44 H31 2.8363 no 2_655
H44 H32 2.6133 no 2_655
H48 C61 3.3347 no 1_556
H48 C62 3.1178 no 1_556
H48 C63 3.5075 no 1_556
H48 C68 3.4692 no 1_556
H48 H29B 3.4208 no 2_656
H48 H62 3.2495 no 1_556
H48 H68B 3.1006 no 1_556
H48 H68C 3.0098 no 1_556
H49 C31 3.2487 no 2_656
H49 C58 3.4516 no 1_556
H49 C59 3.4144 no 1_556
H49 C65 3.1064 no 1_556
H49 H29B 3.5539 no 2_656
H49 H29C 3.4795 no 2_656
H49 H38A 3.5075 no 2_656
H49 H44 3.0224 no 1_556
H49 H65A 2.7073 no 1_556
H49 H65B 2.6780 no 1_556
H49 H68C 3.4931 no 1_556
H49 H31 2.5648 no 2_656
H50 C31 3.3497 no 2_656
H50 C38 3.2155 no 2_656
H50 C65 3.2959 no 1_556
H50 H9 3.5573 no 2_655
H50 H38A 2.4869 no 2_656
H50 H38B 3.4759 no 2_656
H50 H65A 3.1721 no 1_556
H50 H65B 2.6282 no 1_556
H50 H31 3.1998 no 2_656
H53A C8 3.2657 no 2_655
H53A C14 3.1764 no 2_655
H53A H8 2.3619 no 2_655
H53A H13B 3.5550 no 2_655
H53A H14A 2.2107 no 2_655
H53A H14B 3.5352 no 2_655
H53B H8 3.3309 no 2_655
H53B H29A 3.5938 no 2_656
H53C H14A 3.2958 no 2_655
H54A C61 3.2104 no 1_556
H54A C62 3.2465 no 1_556
H54A H61 2.8362 no 1_556
H54A H62 2.8653 no 1_556
H54B C61 3.3900 no 1_556
H54B H21 3.3201 no 1_556
H54B H61 2.7840 no 1_556
H54C C13 3.1415 no .
H54C H3 3.4968 no .
H54C H13A 2.3400 no .
H54C H13B 3.3083 no .
H54C H13C 3.3806 no .
H54C H21 3.2086 no 1_556
H54C H22 3.5280 no 1_556
H56A H9 3.5764 no 2_655
H56A H10 3.1697 no 2_655
H56A H38A 2.8558 no 2_656
H56B C9 2.8183 no 2_655
H56B C10 2.7766 no 2_655
H56B C11 3.5109 no 2_655
H56B H9 2.8054 no 2_655
H56B H10 2.7583 no 2_655
H56B H17C 3.4344 no 2_655
H56B H33B 3.3704 no 2_655
H56B H38A 3.4942 no 2_656
H56B H32 3.4317 no 2_655
H56C C33 3.4788 no 2_655
H56C H17C 3.5363 no 2_655
H56C H33B 2.6342 no 2_655
H56C H32 3.3583 no 2_655
H57B H65B 3.4352 no 1_556
H60 C25 3.3834 no .
H60 C73 3.5672 no 1_554
H60 C74 2.9844 no 1_554
H60 H25A 2.9800 no .
H60 H25B 2.9112 no .
H60 H73B 3.0869 no 1_554
H60 H74A 2.2985 no 1_554
H60 H74B 2.9273 no 1_554
H61 C18 3.5787 no .
H61 C19 3.2821 no .
H61 C20 3.1533 no .
H61 C21 3.3563 no .
H61 C25 3.4448 no .
H61 C54 3.2573 no 1_554
H61 H4 3.3912 no .
H61 H20 3.4681 no .
H61 H25A 3.0502 no .
H61 H25B 3.0659 no .
H61 H54A 2.8362 no 1_554
H61 H54B 2.7840 no 1_554
H61 H73B 2.9194 no 1_554
H61 H74A 2.8950 no 1_554
H62 C28 3.2398 no .
H62 H4 3.0130 no .
H62 H28A 3.5587 no .
H62 H28B 2.2968 no .
H62 H48 3.2495 no 1_554
H62 H54A 2.8653 no 1_554
H65A C31 3.5035 no 2_655
H65A C32 3.4355 no 2_655
H65A C49 3.3964 no 1_554
H65A H49 2.7073 no 1_554
H65A H50 3.1721 no 1_554
H65A H31 3.3962 no 2_655
H65A H32 3.2942 no 2_655
H65B C49 2.9505 no 1_554
H65B C50 2.9285 no 1_554
H65B H49 2.6780 no 1_554
H65B H50 2.6282 no 1_554
H65B H57B 3.4352 no 1_554
H66A C34 3.4669 no 5_765
H66A H34A 2.6192 no 5_765
H66A H34B 3.4603 no 5_765
H66A H74B 3.4264 no 1_554
H66B C34 3.2922 no 5_765
H66B H34A 2.8210 no 5_765
H66B H34B 2.8501 no 5_765
H66C C34 3.4578 no 5_765
H66C H34A 2.8716 no 5_765
H66C H34B 3.1495 no 5_765
H67 C14 3.5648 no 2_655
H67 H14A 3.2973 no 2_655
H67 H14B 3.1107 no 2_655
H68A C14 3.0919 no 2_655
H68A H14A 3.2731 no 2_655
H68A H14B 2.8892 no 2_655
H68A H14C 2.6292 no 2_655
H68A H28C 3.5620 no 2_655
H68A H29B 3.3568 no 2_655
H68B H28B 3.3171 no .
H68B H29B 3.4664 no 2_655
H68B H48 3.1006 no 1_554
H68C F1 3.5334 no 2_655
H68C C14 3.6000 no 2_655
H68C C29 3.3567 no 2_655
H68C H14B 2.9609 no 2_655
H68C H14C 3.4215 no 2_655
H68C H29B 2.3814 no 2_655
H68C H48 3.0098 no 1_554
H68C H49 3.4931 no 1_554
H69A C3 3.2450 no .
H69A C4 3.1966 no .
H69A C13 3.2382 no .
H69A H3 3.0347 no .
H69A H4 2.9243 no .
H69A H12 3.1632 no .
H69A H13A 2.7471 no .
H69A H13C 2.9954 no .
H69B C28 3.0909 no .
H69B H4 3.4638 no .
H69B H12 3.3078 no .
H69B H13C 3.3182 no .
H69B H28B 2.3348 no .
H69B H28C 3.0342 no .
H69C C13 3.3392 no .
H69C H13A 3.1971 no .
H69C H13C 2.6566 no .
H73A C16 3.2986 no 5_766
H73A C17 3.0546 no 5_766
H73A H16A 3.0587 no 5_766
H73A H16C 2.7997 no 5_766
H73A H17A 2.6606 no 5_766
H73A H17B 2.6428 no 5_766
H73A H20 3.5684 no 1_556
H73A H25B 3.5627 no 1_556
H73B C20 3.0414 no 1_556
H73B C25 3.4658 no 1_556
H73B H16C 3.1538 no 5_766
H73B H17B 3.0767 no 5_766
H73B H20 2.4758 no 1_556
H73B H21 3.5601 no 1_556
H73B H25B 2.5175 no 1_556
H73B H60 3.0869 no 1_556
H73B H61 2.9194 no 1_556
H74A C60 2.8822 no 1_556
H74A C61 3.1648 no 1_556
H74A H60 2.2985 no 1_556
H74A H61 2.8950 no 1_556
H74B H17A 3.3951 no 5_766
H74B H17B 3.1500 no 5_766
H74B H60 2.9273 no 1_556
H74B H66A 3.4264 no 1_556
H77A C34 3.4437 no 5_765
H77A C37 3.5667 no 5_765
H77A H34B 2.5242 no 5_765
H77A H37A 2.7675 no 5_765
H77A H38B 3.2262 no 5_765
H77B H17A 2.9440 no 5_766
H77B H37A 2.8128 no 5_765
H78A C34 3.5317 no 5_765
H78A C35 3.4398 no 5_765
H78A C36 3.4720 no 5_765
H78A H25A 3.2414 no .
H78A H25C 3.1025 no .
H78A H26B 2.8303 no 5_765
H78A H26C 3.5897 no 5_765
H78A H34A 3.5359 no 5_765
H78A H34B 3.0440 no 5_765
H78A H37A 3.0141 no 5_765
H78B C26 3.2505 no 5_765
H78B C36 3.4085 no 5_765
H78B C37 3.1754 no 5_765
H78B H16A 2.9968 no 5_766
H78B H26A 3.3866 no 5_765
H78B H26B 2.4115 no 5_765
H78B H26C 3.5838 no 5_765
H78B H37A 2.3320 no 5_765
H78B H37B 3.5699 no 5_765
H31 C49 3.1654 no 4_564
H31 C50 3.4893 no 4_564
H31 H44 2.8363 no 4_565
H31 H49 2.5648 no 4_564
H31 H50 3.1998 no 4_564
H31 H65A 3.3962 no 4_565
H32 C43 3.0648 no 4_565
H32 C44 2.9682 no 4_565
H32 H43 2.8107 no 4_565
H32 H44 2.6133 no 4_565
H32 H56B 3.4317 no 4_565
H32 H56C 3.3583 no 4_565
H32 H65A 3.2942 no 4_565
H35 H25C 3.0079 no 5_765
H71 C3 3.1704 no .
H71 C4 3.1984 no .
H71 H3 2.8163 no .
H71 H4 2.8961 no .
H71 H25A 3.1187 no .
H71 H26B 3.5183 no 5_765
H71 H26C 3.4969 no 5_765
H72 C20 3.5315 no 1_556
H72 C21 3.2417 no 1_556
H72 H3 2.7639 no .
H72 H16B 3.5462 no .
H72 H20 3.1710 no 1_556
H72 H21 2.5850 no 1_556

loop_
_geom_torsion_atom_site_label_1
_geom_torsion_atom_site_label_2
_geom_torsion_atom_site_label_3
_geom_torsion_atom_site_label_4
_geom_torsion
_geom_torsion_publ_flag
F1 Ir1 C1 N2 65.4(12) no
F1 Ir1 C1 N5 -113.4(12) no
F1 Ir1 C31 C32 -86.1(7) no
F1 Ir1 C31 C38 153.8(10) no
F1 Ir1 C32 C31 92.4(7) no
F1 Ir1 C32 C33 -147.5(10) no
F1 Ir1 C36 C35 -167.9(9) no
F1 Ir1 C36 C37 -43.5(19) no
C1 Ir1 C35 C34 156.6(9) no
C1 Ir1 C35 C36 -86.2(7) no
C35 Ir1 C1 N2 -98.0(12) no
C35 Ir1 C1 N5 83.2(13) no
C1 Ir1 C36 C35 98.4(7) no
C1 Ir1 C36 C37 -137.2(9) no
C36 Ir1 C1 N2 -137.5(12) no
C36 Ir1 C1 N5 43.6(13) no
C31 Ir1 C32 C31 -0.0(8) no
C31 Ir1 C32 C33 120.1(16) no
C32 Ir1 C31 C32 -0.0(8) no
C32 Ir1 C31 C38 -120.1(16) no
C31 Ir1 C35 C34 -40.7(10) no
C31 Ir1 C35 C36 76.5(7) no
C35 Ir1 C31 C32 76.3(8) no
C35 Ir1 C31 C38 -43.8(11) no
C31 Ir1 C36 C35 -100.8(7) no
C31 Ir1 C36 C37 23.6(9) no
C36 Ir1 C31 C32 115.0(8) no
C36 Ir1 C31 C38 -5.1(10) no
C32 Ir1 C35 C34 -3.9(9) no
C32 Ir1 C35 C36 113.3(8) no
C35 Ir1 C32 C31 -101.2(8) no
C35 Ir1 C32 C33 18.9(10) no
C32 Ir1 C36 C35 -66.8(7) no
C32 Ir1 C36 C37 57.6(10) no
C36 Ir1 C32 C31 -65.0(8) no
C36 Ir1 C32 C33 55.1(11) no
C35 Ir1 C36 C35 0.0(8) no
C35 Ir1 C36 C37 124.4(15) no
C36 Ir1 C35 C34 -117.2(14) no
C36 Ir1 C35 C36 0.0(7) no
F41 Ir41 C41 N42 116.5(17) no
F41 Ir41 C41 N45 -63.1(15) no
F41 Ir41 C71 C72 -90.6(8) no
F41 Ir41 C71 C78 147.6(12) no
F41 Ir41 C72 C71 88.5(8) no
F41 Ir41 C72 C73 -153.4(11) no
F41 Ir41 C75 C74 43(2) no
F41 Ir41 C75 C76 167.3(10) no
C41 Ir41 C75 C74 139.3(11) no
C41 Ir41 C75 C76 -96.5(8) no
C75 Ir41 C41 N42 -41.1(18) no
C75 Ir41 C41 N45 139.4(15) no
C41 Ir41 C76 C75 87.7(7) no
C41 Ir41 C76 C77 -155.0(9) no
C76 Ir41 C41 N42 -80.0(17) no
C76 Ir41 C41 N45 100.5(15) no
C71 Ir41 C72 C71 0.0(9) no
C71 Ir41 C72 C73 118.1(19) no
C72 Ir41 C71 C72 -0.0(9) no
C72 Ir41 C71 C78 -121.8(19) no
C71 Ir41 C75 C74 -56.9(12) no
C71 Ir41 C75 C76 67.3(9) no
C75 Ir41 C71 C72 67.1(9) no
C75 Ir41 C71 C78 -54.6(12) no
C71 Ir41 C76 C75 -111.7(8) no
C71 Ir41 C76 C77 5.6(10) no
C76 Ir41 C71 C72 103.0(9) no
C76 Ir41 C71 C78 -18.8(11) no
C72 Ir41 C75 C74 -22.6(11) no
C72 Ir41 C75 C76 101.6(9) no
C75 Ir41 C72 C71 -112.0(10) no
C75 Ir41 C72 C73 6.1(11) no
C72 Ir41 C76 C75 -75.6(8) no
C72 Ir41 C76 C77 41.7(10) no
C76 Ir41 C72 C71 -74.2(9) no
C76 Ir41 C72 C73 43.9(12) no
C75 Ir41 C76 C75 0.0(8) no
C75 Ir41 C76 C77 117.3(15) no
C76 Ir41 C75 C74 -124.2(17) no
C76 Ir41 C75 C76 -0.0(8) no
C1 N2 C3 C4 0.2(18) no
C3 N2 C1 Ir1 -177.7(12) no
C3 N2 C1 N5 1.4(16) no
C1 N2 C6 C7 -95.0(17) no
C1 N2 C6 C11 83.0(18) no
C6 N2 C1 Ir1 -10(2) no
C6 N2 C1 N5 169.6(12) no
C3 N2 C6 C7 72.2(18) no
C3 N2 C6 C11 -109.8(17) no
C6 N2 C3 C4 -168.1(12) no
C1 N5 C4 C3 2.7(17) no
C4 N5 C1 Ir1 176.6(12) no
C4 N5 C1 N2 -2.5(15) no
C1 N5 C18 C19 -114.9(16) no
C1 N5 C18 C23 71(2) no
C18 N5 C1 Ir1 6(2) no
C18 N5 C1 N2 -173.2(13) no
C4 N5 C18 C19 75.3(19) no
C4 N5 C18 C23 -99.2(17) no
C18 N5 C4 C3 173.8(12) no
C41 N42 C43 C44 -0(2) no
C43 N42 C41 Ir41 -178.5(16) no
C43 N42 C41 N45 1(2) no
C41 N42 C46 C47 -73(2) no
C41 N42 C46 C51 112.6(19) no
C46 N42 C41 Ir41 -5(3) no
C46 N42 C41 N45 174.6(16) no
C43 N42 C46 C47 100.2(19) no
C43 N42 C46 C51 -75(2) no
C46 N42 C43 C44 -174.2(15) no
C41 N45 C44 C43 1(2) no
C44 N45 C41 Ir41 178.1(14) no
C44 N45 C41 N42 -2(2) no
C41 N45 C58 C59 -85(2) no
C41 N45 C58 C63 95(2) no
C58 N45 C41 Ir41 10(3) no
C58 N45 C41 N42 -169.9(18) no
C44 N45 C58 C59 108.2(19) no
C44 N45 C58 C63 -72(2) no
C58 N45 C44 C43 170.3(17) no
N2 C3 C4 N5 -1.7(18) no
N2 C6 C7 C8 179.9(12) no
N2 C6 C7 C12 -4(2) no
N2 C6 C11 C10 178.1(13) no
N2 C6 C11 C15 9(2) no
C7 C6 C11 C10 -4(2) no
C7 C6 C11 C15 -173.5(13) no
C11 C6 C7 C8 2(2) no
C11 C6 C7 C12 177.5(13) no
C6 C7 C8 C9 0(2) no
C6 C7 C12 C13 -107.0(17) no
C6 C7 C12 C14 126.6(16) no
C8 C7 C12 C13 69(2) no
C8 C7 C12 C14 -58(2) no
C12 C7 C8 C9 -175.8(14) no
C7 C8 C9 C10 0(3) no
C8 C9 C10 C11 -2(3) no
C9 C10 C11 C6 4(3) no
C9 C10 C11 C15 173.4(14) no
C6 C11 C15 C16 98.2(15) no
C6 C11 C15 C17 -138.4(13) no
C10 C11 C15 C16 -71(2) no
C10 C11 C15 C17 52.2(19) no
N5 C18 C19 C20 -172.6(12) no
N5 C18 C19 C24 7(2) no
N5 C18 C23 C22 173.1(13) no
N5 C18 C23 C27 -7(3) no
C19 C18 C23 C22 -1(3) no
C19 C18 C23 C27 179.2(15) no
C23 C18 C19 C20 2(2) no
C23 C18 C19 C24 -178.3(15) no
C18 C19 C20 C21 1(2) no
C18 C19 C24 C25 -105.9(17) no
C18 C19 C24 C26 128.3(16) no
C20 C19 C24 C25 74.2(18) no
C20 C19 C24 C26 -52(2) no
C24 C19 C20 C21 -179.3(14) no
C19 C20 C21 C22 -4(3) no
C20 C21 C22 C23 4(3) no
C21 C22 C23 C18 -2(3) no
C21 C22 C23 C27 177.9(15) no
C18 C23 C27 C28 115.7(18) no
C18 C23 C27 C29 -122.6(18) no
C22 C23 C27 C28 -64(2) no
C22 C23 C27 C29 58(2) no
Ir1 C31 C32 Ir1 0.00(2) no
Ir1 C31 C32 C33 -103.9(14) no
Ir1 C31 C38 C37 -13.7(17) no
C32 C31 C38 C37 -94(2) no
C38 C31 C32 Ir1 103.0(17) no
C38 C31 C32 C33 -1(3) no
Ir1 C32 C33 C34 -30.1(17) no
C31 C32 C33 C34 52(2) no
C32 C33 C34 C35 28(2) no
C33 C34 C35 Ir1 -11.7(18) no
C33 C34 C35 C36 -91.3(18) no
Ir1 C35 C36 Ir1 0.00(2) no
Ir1 C35 C36 C37 -102.2(14) no
C34 C35 C36 Ir1 105.1(16) no
C34 C35 C36 C37 3(3) no
Ir1 C36 C37 C38 -38.4(15) no
C35 C36 C37 C38 43(2) no
C36 C37 C38 C31 34.0(19) no
N42 C43 C44 N45 -1(2) no
N42 C46 C47 C48 -173.6(12) no
N42 C46 C47 C52 7(2) no
N42 C46 C51 C50 174.6(13) no
N42 C46 C51 C55 -8(2) no
C47 C46 C51 C50 0(2) no
C47 C46 C51 C55 177.3(14) no
C51 C46 C47 C48 1(3) no
C51 C46 C47 C52 -178.6(15) no
C46 C47 C48 C49 -1(2) no
C46 C47 C52 C53 -117.8(18) no
C46 C47 C52 C54 117.2(17) no
C48 C47 C52 C53 63(2) no
C48 C47 C52 C54 -62(2) no
C52 C47 C48 C49 178.1(14) no
C47 C48 C49 C50 1(3) no
C48 C49 C50 C51 0(3) no
C49 C50 C51 C46 -1(3) no
C49 C50 C51 C55 -177.9(17) no
C46 C51 C55 C56 104.2(18) no
C46 C51 C55 C57 -132.4(16) no
C50 C51 C55 C56 -79(2) no
C50 C51 C55 C57 44(2) no
N45 C58 C59 C60 179.7(12) no
N45 C58 C59 C64 -6(2) no
N45 C58 C63 C62 -179.2(12) no
N45 C58 C63 C67 4(2) no
C59 C58 C63 C62 1(3) no
C59 C58 C63 C67 -175.8(15) no
C63 C58 C59 C60 -0(2) no
C63 C58 C59 C64 173.9(15) no
C58 C59 C60 C61 -1(3) no
C58 C59 C64 C65 -88(2) no
C58 C59 C64 C66 144.7(16) no
C60 C59 C64 C65 86(2) no
C60 C59 C64 C66 -41(2) no
C64 C59 C60 C61 -175.6(16) no
C59 C60 C61 C62 2(3) no
C60 C61 C62 C63 -2(3) no
C61 C62 C63 C58 0(3) no
C61 C62 C63 C67 176.9(17) no
C58 C63 C67 C68 110.9(19) no
C58 C63 C67 C69 -124.3(18) no
C62 C63 C67 C68 -66(2) no
C62 C63 C67 C69 59(2) no
Ir41 C71 C72 Ir41 -0.00(2) no
Ir41 C71 C72 C73 -103.3(15) no
Ir41 C71 C78 C77 30(2) no
C72 C71 C78 C77 -54(2) no
C78 C71 C72 Ir41 104.2(18) no
C78 C71 C72 C73 1(3) no
Ir41 C72 C73 C74 11(2) no
C71 C72 C73 C74 90(2) no
C72 C73 C74 C75 -30(2) no
C73 C74 C75 Ir41 35(2) no
C73 C74 C75 C76 -48(3) no
Ir41 C75 C76 Ir41 -0.00(2) no
Ir41 C75 C76 C77 -106.6(16) no
C74 C75 C76 Ir41 104(2) no
C74 C75 C76 C77 -2(3) no
Ir41 C76 C77 C78 8.5(18) no
C75 C76 C77 C78 90(2) no
C76 C77 C78 C71 -25(2) no
